data_7047613
loop_
_publ_author_name
'Sava, Daniel Florin'
'Zheng, Nan'
'Vit\'orica-Yrez\'abal, I\~nigo J'
'Timco, Grigore A.'
'Winpenny, Richard E. P.'

_publ_section_title
;
 Binding of halogens by a Cr<sub>8</sub> metallacrown.
;
_journal_issue 39
_journal_name_full 'Dalton transactions (Cambridge, England : 2003)'
_journal_page_first 13771
_journal_page_last 13775
_journal_paper_doi 10.1039/c8dt03172j
_journal_volume 47
_journal_year 2018
_chemical_formula_moiety 'C80 H144 Cr8 F8 O32'
_chemical_formula_sum 'C80 H144 Cr8 F8 O32'
_chemical_formula_weight 2185.94
_space_group_crystal_system monoclinic
_space_group_IT_number 15
_space_group_name_Hall '-I 2ya'
_space_group_name_H-M_alt 'I 1 2/a 1'
_symmetry_space_group_name_Hall '-I 2ya'
_symmetry_space_group_name_H-M 'I 1 2/a 1'
_atom_sites_solution_hydrogens geom
_audit_creation_date 2018-05-25
_audit_creation_method
;
Olex2 1.2
(compiled 2018.05.18 svn.r3508 for OlexSys, GUI svn.r5497)
;
_audit_update_record
;
2018-08-02 deposited with the CCDC.
2018-09-10 downloaded from the CCDC.
;
_cell_angle_alpha 90
_cell_angle_beta 111.180(3)
_cell_angle_gamma 90
_cell_formula_units_Z 8
_cell_length_a 34.7987(8)
_cell_length_b 16.6176(3)
_cell_length_c 44.7185(12)
_cell_measurement_reflns_used 16113
_cell_measurement_temperature 200.0
_cell_measurement_theta_max 26.6820
_cell_measurement_theta_min 3.4050
_cell_volume 24112.6(11)
_computing_cell_refinement 'CrysAlisPro 1.171.39.30c (Rigaku OD, 2017)'
_computing_data_collection 'CrysAlisPro 1.171.39.30c (Rigaku OD, 2017)'
_computing_data_reduction 'CrysAlisPro 1.171.39.30c (Rigaku OD, 2017)'
_computing_molecular_graphics 'Olex2 (Dolomanov et al., 2009)'
_computing_publication_material 'Olex2 (Dolomanov et al., 2009)'
_computing_structure_refinement 'ShelXL (Sheldrick, 2015)'
_diffrn_ambient_temperature 200.0
_diffrn_detector 'CCD plate'
_diffrn_measured_fraction_theta_full 0.996
_diffrn_measured_fraction_theta_max 0.996
_diffrn_measurement_details
;
List of Runs (angles in degrees, time in seconds):

  # Type    Start    End  Width  t~exp~   \w     \q     \k     \f   Frames
#--------------------------------------------------------------------------
  1  \w     -7.00  18.08   0.38   28.77    --   17.70  58.00 -61.00   66
  2  \w    -56.00  91.82   0.38   28.77    --   17.70  60.00 -90.00  389
  3  \w    -19.00  90.06   0.38   28.77    --   17.70  57.00   0.00  287
;
_diffrn_measurement_device 'four-circle diffractometer'
_diffrn_measurement_device_type 'XtaLAB AFC11 (RINC): quarter-chi single'
_diffrn_measurement_method '\w scans'
_diffrn_orient_matrix_type 'CrysAlisPro convention (1999,Acta A55,543-557)'
_diffrn_orient_matrix_UB_11 0.0023255000
_diffrn_orient_matrix_UB_12 0.0307663000
_diffrn_orient_matrix_UB_13 -0.0102093000
_diffrn_orient_matrix_UB_21 -0.0184432000
_diffrn_orient_matrix_UB_22 0.0183410000
_diffrn_orient_matrix_UB_23 -0.0000933000
_diffrn_orient_matrix_UB_31 0.0114923000
_diffrn_orient_matrix_UB_32 0.0232316000
_diffrn_orient_matrix_UB_33 0.0136070000
_diffrn_radiation_monochromator graphite
_diffrn_radiation_probe x-ray
_diffrn_radiation_type MoK\a
_diffrn_radiation_wavelength 0.71073
_diffrn_reflns_av_R_equivalents 0.0293
_diffrn_reflns_av_unetI/netI 0.0450
_diffrn_reflns_Laue_measured_fraction_full 0.996
_diffrn_reflns_Laue_measured_fraction_max 0.996
_diffrn_reflns_limit_h_max 29
_diffrn_reflns_limit_h_min -42
_diffrn_reflns_limit_k_max 18
_diffrn_reflns_limit_k_min -20
_diffrn_reflns_limit_l_max 54
_diffrn_reflns_limit_l_min -49
_diffrn_reflns_number 60001
_diffrn_reflns_point_group_measured_fraction_full 0.996
_diffrn_reflns_point_group_measured_fraction_max 0.996
_diffrn_reflns_theta_full 25.242
_diffrn_reflns_theta_max 25.681
_diffrn_reflns_theta_min 3.391
_diffrn_source 'fine-focus sealed X-ray tube'
_diffrn_source_type 'Enhance (Mo) X-ray Source'
_exptl_absorpt_coefficient_mu 0.766
_exptl_absorpt_correction_T_max 1.00000
_exptl_absorpt_correction_T_min 0.85152
_exptl_absorpt_correction_type multi-scan
_exptl_absorpt_process_details
;
CrysAlisPro 1.171.39.30c (Rigaku Oxford Diffraction, 2017)
Empirical absorption correction using spherical harmonics,
 implemented in SCALE3 ABSPACK scaling algorithm.
;
_exptl_crystal_colour 'clear dark green'
_exptl_crystal_colour_lustre clear
_exptl_crystal_colour_modifier dark
_exptl_crystal_colour_primary green
_exptl_crystal_density_diffrn 1.204
_exptl_crystal_description block
_exptl_crystal_F_000 9152
_exptl_crystal_size_max 0.15
_exptl_crystal_size_mid 0.1
_exptl_crystal_size_min 0.1
_refine_diff_density_max 1.584
_refine_diff_density_min -0.748
_refine_diff_density_rms 0.086
_refine_ls_extinction_method none
_refine_ls_goodness_of_fit_ref 1.014
_refine_ls_hydrogen_treatment constr
_refine_ls_matrix_type full
_refine_ls_number_parameters 1463
_refine_ls_number_reflns 22824
_refine_ls_number_restraints 1620
_refine_ls_restrained_S_all 1.001
_refine_ls_R_factor_all 0.0986
_refine_ls_R_factor_gt 0.0692
_refine_ls_shift/su_max 0.002
_refine_ls_shift/su_mean 0.000
_refine_ls_structure_factor_coef Fsqd
_refine_ls_weighting_details 'w=1/[\s^2^(Fo^2^)+(0.1028P)^2^+100.2247P] where P=(Fo^2^+2Fc^2^)/3'
_refine_ls_weighting_scheme calc
_refine_ls_wR_factor_gt 0.1830
_refine_ls_wR_factor_ref 0.2005
_reflns_Friedel_coverage 0.000
_reflns_number_gt 16364
_reflns_number_total 22824
_reflns_threshold_expression 'I > 2\s(I)'
_cod_data_source_file c8dt03172j2.cif
_cod_data_source_block exp_54_3_200_00
_cod_depositor_comments 'Adding full bibliography for 7047602--7047620.cif.'
_cod_database_code 7047613
_shelx_shelxl_version_number 2018/3
_chemical_oxdiff_formula Cr8F8O32Br1C80H120
_shelx_space_group_comment
;
The symmetry employed for this shelxl refinement is uniquely defined
by the following loop, which should always be used as a source of
symmetry information in preference to the above space-group names.
They are only intended as comments.
;
_reflns_odcompleteness_completeness 86.92
_reflns_odcompleteness_iscentric 1
_reflns_odcompleteness_theta 28.93
_olex2_refinement_description
;
1. Fixed Uiso
 At 1.5 times of:
  All C(H,H,H) groups
2. Restrained distances
 C37-C39 \\sim C37-C41 \\sim C39-C41 \\sim C40-C42 \\sim C40-C38 \\sim C42-C38
 with sigma of 0.004
 C36-C35 \\sim C36-C37 \\sim C36-C39 \\sim C36-C41 \\sim C36-C40 \\sim C36-C42
\\sim C36-C38
 with sigma of 0.002
 C73-C69 \\sim C73-C71 \\sim C69-C71 \\sim C72-C74 \\sim C72-C70 \\sim C74-C70
 with sigma of 0.004
 C68-C67 \\sim C68-C73 \\sim C68-C69 \\sim C68-C71 \\sim C68-C72 \\sim C68-C74
\\sim C68-C70
 with sigma of 0.002
 C49-C47 \\sim C49-C45 \\sim C47-C45 \\sim C46-C48 \\sim C46-C50 \\sim C48-C50
 with sigma of 0.004
 C44-C43 \\sim C44-C49 \\sim C44-C47 \\sim C44-C45 \\sim C44-C46 \\sim C44-C48
\\sim C44-C50
 with sigma of 0.002
 C19-C17 \\sim C19-C21 \\sim C17-C21 \\sim C16-C18 \\sim C16-C20 \\sim C18-C20
 with sigma of 0.004
 C15-C14 \\sim C15-C19 \\sim C15-C17 \\sim C15-C21 \\sim C15-C16 \\sim C15-C18
\\sim C15-C20
 with sigma of 0.002
 C56-C54 \\sim C56-C58 \\sim C54-C58 \\sim C57-C53 \\sim C57-C55 \\sim C53-C55
 with sigma of 0.004
 C52-C51 \\sim C52-C56 \\sim C52-C54 \\sim C52-C58 \\sim C52-C57 \\sim C52-C53
\\sim C52-C55
 with sigma of 0.002
 C63-C61 \\sim C63-C65 \\sim C61-C65 \\sim C62-C64 \\sim C62-C66 \\sim C64-C66
 with sigma of 0.004
 C60-C59 \\sim C60-C63 \\sim C60-C61 \\sim C60-C65 \\sim C60-C62 \\sim C60-C64
\\sim C60-C66
 with sigma of 0.002
 C99-C97 \\sim C99-C95 \\sim C97-C95 \\sim C98-C100 \\sim C98-C96 \\sim C100-C96
 with sigma of 0.004
 C94-C93 \\sim C94-C99 \\sim C94-C97 \\sim C94-C95 \\sim C94-C98 \\sim C94-C100
\\sim C94-C96
 with sigma of 0.002
 C34-C30 \\sim C34-C32 \\sim C30-C32 \\sim C29-C31 \\sim C29-C33 \\sim C31-C33
 with sigma of 0.004
 C28-C27 \\sim C28-C34 \\sim C28-C30 \\sim C28-C32 \\sim C28-C29 \\sim C28-C31
\\sim C28-C33
 with sigma of 0.002
 C5-C3 \\sim C5-C7 \\sim C3-C7 \\sim C8-C4 \\sim C8-C6 \\sim C4-C6
 with sigma of 0.004
 C2-C1 \\sim C2-C5 \\sim C2-C3 \\sim C2-C7 \\sim C2-C8 \\sim C2-C4 \\sim C2-C6
 with sigma of 0.002
 C110-C108 \\sim C110-C112 \\sim C108-C112 \\sim C109-C111 \\sim C109-C113
\\sim C111-C113
 with sigma of 0.004
 C107-C106 \\sim C107-C110 \\sim C107-C108 \\sim C107-C112 \\sim C107-C109
\\sim C107-C111 \\sim C107-
 C113
 with sigma of 0.002
 C89-C87 \\sim C89-C91 \\sim C87-C91 \\sim C92-C88 \\sim C92-C90 \\sim C88-C90
 with sigma of 0.004
 C86-C85 \\sim C86-C89 \\sim C86-C87 \\sim C86-C91 \\sim C86-C92 \\sim C86-C88
\\sim C86-C90
 with sigma of 0.002
3. Uiso/Uaniso restraints and constraints
C12 \\sim C10 \\sim C13 \\sim C11: within 2A with sigma of 0.002 and sigma for
terminal atoms of 0.004
C57 \\sim C58 \\sim C53 \\sim C52 \\sim C54 \\sim C55 \\sim C56: within 2A with
sigma of 0.002 and sigma for terminal atoms of 0.004
C95 \\sim C96 \\sim C97 \\sim C98 \\sim C99 \\sim C100 \\sim C94: within 2A
with sigma of 0.002 and sigma for terminal atoms of 0.004
C39 \\sim C40 \\sim C36 \\sim C41 \\sim C42 \\sim C37 \\sim C38: within 2A with
sigma of 0.002 and sigma for terminal atoms of 0.004
C45 \\sim C46 \\sim C47 \\sim C48 \\sim C49 \\sim C50 \\sim C44: within 2A with
sigma of 0.002 and sigma for terminal atoms of 0.004
C34 \\sim C29 \\sim C28 \\sim C30 \\sim C31 \\sim C32 \\sim C33: within 2A with
sigma of 0.002 and sigma for terminal atoms of 0.004
C21 \\sim C20 \\sim C15 \\sim C19 \\sim C18 \\sim C17 \\sim C16: within 2A with
sigma of 0.002 and sigma for terminal atoms of 0.004
C61 \\sim C62 \\sim C60 \\sim C64 \\sim C65 \\sim C66 \\sim C63: within 2A with
sigma of 0.002 and sigma for terminal atoms of 0.004
C71 \\sim C70 \\sim C69 \\sim C74 \\sim C73 \\sim C72 \\sim C68: within 2A with
sigma of 0.002 and sigma for terminal atoms of 0.004
C8 \\sim C3 \\sim C4 \\sim C5 \\sim C6 \\sim C7 \\sim C2: within 2A with sigma
of 0.002 and sigma for terminal atoms of 0.004
C110 \\sim C111 \\sim C107 \\sim C109 \\sim C108 \\sim C112 \\sim C113: within
2A with sigma of 0.002 and sigma for terminal atoms of 0.004
C92 \\sim C87 \\sim C88 \\sim C89 \\sim C90 \\sim C91 \\sim C86: within 2A with
sigma of 0.002 and sigma for terminal atoms of 0.004
C24 \\sim C26 \\sim C25 \\sim C23: within 2A with sigma of 0.002 and sigma for
terminal atoms of 0.004
Uanis(C97) \\sim Ueq, Uanis(C98) \\sim Ueq, Uanis(C94) \\sim Ueq, Uanis(C99)
\\sim Ueq, Uanis(C100) \\sim Ueq, Uanis(C95) \\sim Ueq, Uanis(C96) \\sim Ueq:
with sigma of 0.1 and sigma for terminal atoms of 0.2
4. Rigid body (RIGU) restrains
 C36, C37, C39, C41, C38, C40, C42
 with sigma for 1-2 distances of 0.002 and sigma for 1-3 distances of 0.002
 C68, C69, C71, C73, C70, C72, C74
 with sigma for 1-2 distances of 0.002 and sigma for 1-3 distances of 0.002
 C44, C45, C47, C49, C46, C48, C50
 with sigma for 1-2 distances of 0.002 and sigma for 1-3 distances of 0.002
 C15, C17, C19, C21, C16, C18, C20
 with sigma for 1-2 distances of 0.002 and sigma for 1-3 distances of 0.002
 C52, C54, C56, C58, C53, C55, C57
 with sigma for 1-2 distances of 0.002 and sigma for 1-3 distances of 0.002
 C60, C61, C63, C65, C62, C64, C66
 with sigma for 1-2 distances of 0.004 and sigma for 1-3 distances of 0.004
 C94, C95, C97, C99, C96, C98, C100
 with sigma for 1-2 distances of 0.001 and sigma for 1-3 distances of 0.001
 C28, C30, C32, C34, C29, C31, C33
 with sigma for 1-2 distances of 0.002 and sigma for 1-3 distances of 0.002
 C2, C3, C5, C7, C4, C6, C8
 with sigma for 1-2 distances of 0.002 and sigma for 1-3 distances of 0.002
 C107, C108, C110, C112, C109, C111, C113
 with sigma for 1-2 distances of 0.001 and sigma for 1-3 distances of 0.001
 C86, C87, C89, C91, C88, C90, C92
 with sigma for 1-2 distances of 0.002 and sigma for 1-3 distances of 0.002
5. Others
 Sof(C96)=Sof(H96A)=Sof(H96B)=Sof(H96C)=Sof(C98)=Sof(H98A)=Sof(H98B)=Sof(H98C)=
 Sof(C100)=Sof(H10M)=Sof(H10N)=Sof(H10O)=1-FVAR(1)
 Sof(C95)=Sof(H95A)=Sof(H95B)=Sof(H95C)=Sof(C97)=Sof(H97A)=Sof(H97B)=Sof(H97C)=
 Sof(C99)=Sof(H99A)=Sof(H99B)=Sof(H99C)=FVAR(1)
 Sof(C38)=Sof(H38A)=Sof(H38B)=Sof(H38C)=Sof(C40)=Sof(H40A)=Sof(H40B)=Sof(H40C)=
 Sof(C42)=Sof(H42A)=Sof(H42B)=Sof(H42C)=1-FVAR(2)
 Sof(C37)=Sof(H37A)=Sof(H37B)=Sof(H37C)=Sof(C39)=Sof(H39A)=Sof(H39B)=Sof(H39C)=
 Sof(C41)=Sof(H41A)=Sof(H41B)=Sof(H41C)=FVAR(2)
 Sof(C70)=Sof(H70A)=Sof(H70B)=Sof(H70C)=Sof(C72)=Sof(H72A)=Sof(H72B)=Sof(H72C)=
 Sof(C74)=Sof(H74A)=Sof(H74B)=Sof(H74C)=1-FVAR(3)
 Sof(C69)=Sof(H69A)=Sof(H69B)=Sof(H69C)=Sof(C71)=Sof(H71A)=Sof(H71B)=Sof(H71C)=
 Sof(C73)=Sof(H73A)=Sof(H73B)=Sof(H73C)=FVAR(3)
 Sof(C46)=Sof(H46A)=Sof(H46B)=Sof(H46C)=Sof(C48)=Sof(H48A)=Sof(H48B)=Sof(H48C)=
 Sof(C50)=Sof(H50A)=Sof(H50B)=Sof(H50C)=1-FVAR(4)
 Sof(C45)=Sof(H45A)=Sof(H45B)=Sof(H45C)=Sof(C47)=Sof(H47A)=Sof(H47B)=Sof(H47C)=
 Sof(C49)=Sof(H49A)=Sof(H49B)=Sof(H49C)=FVAR(4)
 Sof(C29)=Sof(H29A)=Sof(H29B)=Sof(H29C)=Sof(C31)=Sof(H31A)=Sof(H31B)=Sof(H31C)=
 Sof(C33)=Sof(H33A)=Sof(H33B)=Sof(H33C)=1-FVAR(5)
 Sof(C30)=Sof(H30A)=Sof(H30B)=Sof(H30C)=Sof(C32)=Sof(H32A)=Sof(H32B)=Sof(H32C)=
 Sof(C34)=Sof(H34A)=Sof(H34B)=Sof(H34C)=FVAR(5)
 Sof(C16)=Sof(H16A)=Sof(H16B)=Sof(H16C)=Sof(C18)=Sof(H18A)=Sof(H18B)=Sof(H18C)=
 Sof(C20)=Sof(H20A)=Sof(H20B)=Sof(H20C)=1-FVAR(6)
 Sof(C17)=Sof(H17A)=Sof(H17B)=Sof(H17C)=Sof(C19)=Sof(H19A)=Sof(H19B)=Sof(H19C)=
 Sof(C21)=Sof(H21A)=Sof(H21B)=Sof(H21C)=FVAR(6)
 Sof(C53)=Sof(H53A)=Sof(H53B)=Sof(H53C)=Sof(C55)=Sof(H55A)=Sof(H55B)=Sof(H55C)=
 Sof(C57)=Sof(H57A)=Sof(H57B)=Sof(H57C)=1-FVAR(7)
 Sof(C54)=Sof(H54A)=Sof(H54B)=Sof(H54C)=Sof(C56)=Sof(H56A)=Sof(H56B)=Sof(H56C)=
 Sof(C58)=Sof(H58A)=Sof(H58B)=Sof(H58C)=FVAR(7)
 Sof(C88)=Sof(H88A)=Sof(H88B)=Sof(H88C)=Sof(C90)=Sof(H90A)=Sof(H90B)=Sof(H90C)=
 Sof(C92)=Sof(H92A)=Sof(H92B)=Sof(H92C)=1-FVAR(8)
 Sof(C87)=Sof(H87A)=Sof(H87B)=Sof(H87C)=Sof(C89)=Sof(H89A)=Sof(H89B)=Sof(H89C)=
 Sof(C91)=Sof(H91A)=Sof(H91B)=Sof(H91C)=FVAR(8)
 Sof(C62)=Sof(H62A)=Sof(H62B)=Sof(H62C)=Sof(C64)=Sof(H64A)=Sof(H64B)=Sof(H64C)=
 Sof(C66)=Sof(H66A)=Sof(H66B)=Sof(H66C)=1-FVAR(9)
 Sof(C61)=Sof(H61A)=Sof(H61B)=Sof(H61C)=Sof(C63)=Sof(H63A)=Sof(H63B)=Sof(H63C)=
 Sof(C65)=Sof(H65A)=Sof(H65B)=Sof(H65C)=FVAR(9)
 Sof(C109)=Sof(H10P)=Sof(H10Q)=Sof(H10R)=Sof(C111)=Sof(H11J)=Sof(H11K)=
 Sof(H11L)=Sof(C113)=Sof(H11M)=Sof(H11N)=Sof(H11O)=1-FVAR(10)
 Sof(C108)=Sof(H10J)=Sof(H10K)=Sof(H10L)=Sof(C110)=Sof(H11D)=Sof(H11E)=
 Sof(H11F)=Sof(C112)=Sof(H11G)=Sof(H11H)=Sof(H11I)=FVAR(10)
 Sof(C4)=Sof(H4A)=Sof(H4B)=Sof(H4C)=Sof(C6)=Sof(H6A)=Sof(H6B)=Sof(H6C)=Sof(C8)=
 Sof(H8A)=Sof(H8B)=Sof(H8C)=1-FVAR(11)
 Sof(C3)=Sof(H3A)=Sof(H3B)=Sof(H3C)=Sof(C5)=Sof(H5A)=Sof(H5B)=Sof(H5C)=Sof(C7)=
 Sof(H7A)=Sof(H7B)=Sof(H7C)=FVAR(11)
6.a Me refined with riding coordinates:
 C11(H11A,H11B,H11C), C12(H12A,H12B,H12C), C13(H13A,H13B,H13C), C24(H24A,H24B,
 H24C), C26(H26A,H26B,H26C), C77(H77A,H77B,H77C), C78(H78A,H78B,H78C), C79(H79A,
 H79B,H79C), C82(H82A,H82B,H82C), C83(H83A,H83B,H83C), C84(H84A,H84B,H84C),
 C103(H10A,H10B,H10C), C104(H10D,H10E,H10F), C105(H10G,H10H,H10I), C3(H3A,H3B,
 H3C), C5(H5A,H5B,H5C), C7(H7A,H7B,H7C), C19(H19A,H19B,H19C), C21(H21A,H21B,
 H21C), C30(H30A,H30B,H30C), C32(H32A,H32B,H32C), C34(H34A,H34B,H34C), C37(H37A,
 H37B,H37C), C39(H39A,H39B,H39C), C41(H41A,H41B,H41C), C45(H45A,H45B,H45C),
 C47(H47A,H47B,H47C), C49(H49A,H49B,H49C), C54(H54A,H54B,H54C), C56(H56A,H56B,
 H56C), C58(H58A,H58B,H58C), C61(H61A,H61B,H61C), C63(H63A,H63B,H63C), C65(H65A,
 H65B,H65C), C69(H69A,H69B,H69C), C71(H71A,H71B,H71C), C73(H73A,H73B,H73C),
 C87(H87A,H87B,H87C), C89(H89A,H89B,H89C), C91(H91A,H91B,H91C), C95(H95A,H95B,
 H95C), C97(H97A,H97B,H97C), C99(H99A,H99B,H99C), C108(H10J,H10K,H10L),
 C110(H11D,H11E,H11F), C112(H11G,H11H,H11I), C4(H4A,H4B,H4C), C6(H6A,H6B,H6C),
 C8(H8A,H8B,H8C), C16(H16A,H16B,H16C), C18(H18A,H18B,H18C), C20(H20A,H20B,H20C),
  C29(H29A,H29B,H29C), C31(H31A,H31B,H31C), C33(H33A,H33B,H33C), C38(H38A,H38B,
 H38C), C40(H40A,H40B,H40C), C42(H42A,H42B,H42C), C46(H46A,H46B,H46C), C48(H48A,
 H48B,H48C), C50(H50A,H50B,H50C), C53(H53A,H53B,H53C), C55(H55A,H55B,H55C),
 C57(H57A,H57B,H57C), C62(H62A,H62B,H62C), C64(H64A,H64B,H64C), C66(H66A,H66B,
 H66C), C70(H70A,H70B,H70C), C72(H72A,H72B,H72C), C74(H74A,H74B,H74C), C88(H88A,
 H88B,H88C), C90(H90A,H90B,H90C), C92(H92A,H92B,H92C), C96(H96A,H96B,H96C),
 C98(H98A,H98B,H98C), C100(H10M,H10N,H10O), C109(H10P,H10Q,H10R), C111(H11J,
 H11K,H11L), C113(H11M,H11N,H11O)
6.b Idealised Me refined as rotating group:
 C25(H25A,H25B,H25C), C17(H17A,H17B,H17C)
;
_olex2_submission_special_instructions 'No special instructions were received'
_oxdiff_exptl_absorpt_empirical_details
;
Empirical correction (ABSPACK) includes:
- Absorption correction using spherical harmonics
- Frame scaling
;
_oxdiff_exptl_absorpt_empirical_full_max 1.259
_oxdiff_exptl_absorpt_empirical_full_min 0.788

loop_
_space_group_symop_operation_xyz
'x, y, z'
'-x+1/2, y, -z'
'x+1/2, y+1/2, z+1/2'
'-x+1, y+1/2, -z+1/2'
'-x, -y, -z'
'x-1/2, -y, z'
'-x+1/2, -y+1/2, -z+1/2'
'x, -y+1/2, z+1/2'

loop_
_atom_site_label
_atom_site_type_symbol
_atom_site_fract_x
_atom_site_fract_y
_atom_site_fract_z
_atom_site_U_iso_or_equiv
_atom_site_adp_type
_atom_site_occupancy
_atom_site_site_symmetry_order
_atom_site_calc_flag
_atom_site_refinement_flags_posn
_atom_site_refinement_flags_adp
_atom_site_refinement_flags_occupancy
_atom_site_disorder_assembly
_atom_site_disorder_group
Cr1 Cr 0.31163(2) 0.81786(4) 0.40972(2) 0.03634(18) Uani 1 1 d . . . . .
Cr2 Cr 0.38720(2) 0.95078(4) 0.41472(2) 0.03454(17) Uani 1 1 d . . . . .
Cr3 Cr 0.46978(2) 0.94748(4) 0.39101(2) 0.03756(18) Uani 1 1 d . . . . .
Cr4 Cr 0.51844(2) 0.80865(4) 0.36175(2) 0.03899(19) Uani 1 1 d . . . . .
Cr5 Cr 0.50178(2) 0.61247(4) 0.34091(2) 0.03848(19) Uani 1 1 d . . . . .
Cr6 Cr 0.42518(2) 0.48113(4) 0.33645(2) 0.03112(17) Uani 1 1 d . . . . .
Cr7 Cr 0.34087(2) 0.48462(4) 0.35827(2) 0.03331(17) Uani 1 1 d . . . . .
Cr8 Cr 0.30210(2) 0.61771(4) 0.39678(2) 0.03496(18) Uani 1 1 d . . . . .
F1 F 0.36743(7) 0.84376(13) 0.41590(6) 0.0348(5) Uani 1 1 d . . . . .
F2 F 0.41519(7) 0.91487(14) 0.38703(6) 0.0358(5) Uani 1 1 d . . . . .
F3 F 0.48536(7) 0.83880(14) 0.38598(6) 0.0354(5) Uani 1 1 d . . . . .
F4 F 0.48309(7) 0.71915(14) 0.34401(6) 0.0364(6) Uani 1 1 d . . . . .
F5 F 0.45982(7) 0.57163(14) 0.35491(6) 0.0358(6) Uani 1 1 d . . . . .
F6 F 0.37880(7) 0.53445(14) 0.34145(6) 0.0346(5) Uani 1 1 d . . . . .
F7 F 0.34602(7) 0.57590(14) 0.38554(6) 0.0347(5) Uani 1 1 d . . . . .
F8 F 0.31524(7) 0.72345(14) 0.38633(6) 0.0363(6) Uani 1 1 d . . . . .
O1 O 0.30484(11) 0.9133(2) 0.43319(9) 0.0530(9) Uani 1 1 d . . . . .
O2 O 0.36037(11) 0.9901(2) 0.44387(9) 0.0503(9) Uani 1 1 d . . . . .
O3 O 0.29148(10) 0.8795(2) 0.36968(8) 0.0503(9) Uani 1 1 d . . . . .
O4 O 0.33793(10) 0.97745(19) 0.37715(8) 0.0462(8) Uani 1 1 d . . . . .
O5 O 0.40486(11) 1.06191(19) 0.41314(9) 0.0508(9) Uani 1 1 d . . . . .
O6 O 0.45556(13) 1.0598(2) 0.39444(10) 0.0624(11) Uani 1 1 d . . . . .
O7 O 0.43536(10) 0.9224(2) 0.45240(7) 0.0437(8) Uani 1 1 d . . . . .
O8 O 0.48947(10) 0.9273(2) 0.43718(8) 0.0482(8) Uani 1 1 d . . . . .
O9 O 0.52445(12) 0.9883(2) 0.39632(10) 0.0610(11) Uani 1 1 d . . . . .
O10 O 0.55689(12) 0.8975(2) 0.37870(12) 0.0716(13) Uani 1 1 d . . . . .
O11 O 0.45115(12) 0.9640(2) 0.34458(9) 0.0563(10) Uani 1 1 d . . . . .
O12 O 0.48481(14) 0.8760(2) 0.32572(9) 0.0592(10) Uani 1 1 d . . . . .
O13 O 0.55281(13) 0.7813(2) 0.33676(11) 0.0678(12) Uani 1 1 d . . . . .
O14 O 0.54437(11) 0.6523(2) 0.32560(10) 0.0597(10) Uani 1 1 d . . . . .
O15 O 0.55425(11) 0.7441(2) 0.39784(9) 0.0569(10) Uani 1 1 d . . . . .
O16 O 0.54120(11) 0.6155(2) 0.38557(10) 0.0595(10) Uani 1 1 d . . . . .
O17 O 0.52251(11) 0.5040(2) 0.33822(11) 0.0645(11) Uani 1 1 d . . . . .
O18 O 0.47041(10) 0.41996(19) 0.33192(9) 0.0448(8) Uani 1 1 d . . . . .
O19 O 0.46402(11) 0.6082(2) 0.29615(8) 0.0482(8) Uani 1 1 d . . . . .
O20 O 0.41077(10) 0.5286(2) 0.29348(7) 0.0435(8) Uani 1 1 d . . . . .
O21 O 0.38966(9) 0.39027(18) 0.31567(8) 0.0409(7) Uani 1 1 d . . . . .
O22 O 0.33395(10) 0.39336(19) 0.32900(8) 0.0458(8) Uani 1 1 d . . . . .
O23 O 0.44238(9) 0.44125(17) 0.38076(8) 0.0380(7) Uani 1 1 d . . . . .
O24 O 0.38695(10) 0.43993(18) 0.39434(8) 0.0394(7) Uani 1 1 d . . . . .
O25 O 0.30387(11) 0.4276(2) 0.37518(9) 0.0520(9) Uani 1 1 d . . . . .
O26 O 0.28895(11) 0.5101(2) 0.40885(9) 0.0524(9) Uani 1 1 d . . . . .
O27 O 0.29411(10) 0.5359(2) 0.32465(8) 0.0543(9) Uani 1 1 d . . . . .
O28 O 0.26331(9) 0.6054(2) 0.35277(8) 0.0480(8) Uani 1 1 d . . . . .
O29 O 0.25558(10) 0.6575(2) 0.40739(9) 0.0486(9) Uani 1 1 d . . . . .
O30 O 0.25443(10) 0.7918(2) 0.40310(9) 0.0525(9) Uani 1 1 d . . . . .
O31 O 0.33948(11) 0.63069(19) 0.44142(8) 0.0454(8) Uani 1 1 d . . . . .
O32 O 0.33116(11) 0.76010(19) 0.45098(8) 0.0442(8) Uani 1 1 d . . . . .
C1 C 0.32704(16) 0.9721(3) 0.44625(12) 0.0455(12) Uani 1 1 d D . . . .
C2 C 0.31080(15) 1.0256(3) 0.46691(12) 0.0821(15) Uani 1 1 d D U . . .
C9 C 0.30442(16) 0.9443(3) 0.36202(12) 0.0456(12) Uani 1 1 d . . . . .
C10 C 0.2757(3) 0.9875(5) 0.3319(2) 0.1053(19) Uani 1 1 d . U . . .
C11 C 0.2612(3) 1.0639(6) 0.3443(2) 0.125(2) Uani 1 1 d . U . . .
H11A H 0.284734 1.094182 0.357422 0.187 Uiso 1 1 calc R . . . .
H11B H 0.244863 1.096230 0.326429 0.187 Uiso 1 1 calc R . . . .
H11C H 0.244906 1.048967 0.356780 0.187 Uiso 1 1 calc R . . . .
C12 C 0.2424(3) 0.9365(5) 0.3117(2) 0.119(2) Uani 1 1 d . U . . .
H12A H 0.226677 0.916807 0.323837 0.179 Uiso 1 1 calc R . . . .
H12B H 0.224889 0.967252 0.293740 0.179 Uiso 1 1 calc R . . . .
H12C H 0.253853 0.891962 0.304003 0.179 Uiso 1 1 calc R . . . .
C13 C 0.3005(3) 1.0185(5) 0.31246(19) 0.109(2) Uani 1 1 d . U . . .
H13A H 0.322465 1.052203 0.325749 0.164 Uiso 1 1 calc R . . . .
H13B H 0.311853 0.973873 0.304810 0.164 Uiso 1 1 calc R . . . .
H13C H 0.282889 1.049163 0.294546 0.164 Uiso 1 1 calc R . . . .
C14 C 0.42810(16) 1.0942(2) 0.40131(12) 0.0434(11) Uani 1 1 d D . . . .
C15 C 0.42232(15) 1.1846(2) 0.39397(11) 0.0710(13) Uani 1 1 d D U . . .
C22 C 0.47202(15) 0.9084(3) 0.45607(11) 0.0390(10) Uani 1 1 d . . . . .
C23 C 0.4975(2) 0.8602(4) 0.48593(16) 0.0839(15) Uani 1 1 d . U . . .
C24 C 0.5437(2) 0.8783(5) 0.49574(18) 0.098(2) Uani 1 1 d . U . . .
H24A H 0.548913 0.933245 0.502634 0.147 Uiso 1 1 calc R . . . .
H24B H 0.559104 0.843258 0.512988 0.147 Uiso 1 1 calc R . . . .
H24C H 0.552053 0.869616 0.477736 0.147 Uiso 1 1 calc R . . . .
C25 C 0.4838(2) 0.8783(5) 0.51411(15) 0.0883(18) Uani 1 1 d . U . . .
H25A H 0.490705 0.932912 0.520983 0.132 Uiso 1 1 calc GR . . . .
H25B H 0.497585 0.842451 0.531520 0.132 Uiso 1 1 calc GR . . . .
H25C H 0.454551 0.870968 0.507521 0.132 Uiso 1 1 calc GR . . . .
C26 C 0.4892(3) 0.7728(4) 0.47496(18) 0.098(2) Uani 1 1 d . U . . .
H26A H 0.498169 0.763787 0.457297 0.147 Uiso 1 1 calc R . . . .
H26B H 0.504028 0.737749 0.492370 0.147 Uiso 1 1 calc R . . . .
H26C H 0.460224 0.761962 0.468318 0.147 Uiso 1 1 calc R . . . .
C27 C 0.55436(15) 0.9633(3) 0.39080(12) 0.0460(12) Uani 1 1 d D . . . .
C28 C 0.59080(16) 1.0208(3) 0.39744(14) 0.0940(17) Uani 1 1 d D U . . .
C35 C 0.46038(16) 0.9327(3) 0.32272(11) 0.0471(12) Uani 1 1 d D . . . .
C36 C 0.44124(19) 0.9677(4) 0.28906(13) 0.104(2) Uani 1 1 d D U . . .
C43 C 0.55986(14) 0.7186(3) 0.32470(12) 0.0435(11) Uani 1 1 d D . . . .
C44 C 0.58911(17) 0.7244(3) 0.30655(15) 0.0921(17) Uani 1 1 d D U . . .
C51 C 0.56067(14) 0.6705(3) 0.40332(11) 0.0441(11) Uani 1 1 d D . . . .
C52 C 0.59573(16) 0.6471(4) 0.43432(12) 0.0896(16) Uani 1 1 d D U . . .
C59 C 0.50657(14) 0.4358(3) 0.33469(13) 0.0448(12) Uani 1 1 d D . . . .
C60 C 0.53480(13) 0.3634(2) 0.33598(12) 0.0761(14) Uani 1 1 d D U . . .
C67 C 0.42913(15) 0.5771(3) 0.28167(11) 0.0436(11) Uani 1 1 d D . . . .
C68 C 0.40689(17) 0.5978(3) 0.24625(11) 0.0897(16) Uani 1 1 d D U . . .
C75 C 0.35352(14) 0.3698(3) 0.31191(10) 0.0347(10) Uani 1 1 d . . . . .
C76 C 0.33059(15) 0.3150(3) 0.28383(11) 0.0444(11) Uani 1 1 d . . . . .
C77 C 0.3075(3) 0.3720(4) 0.25624(16) 0.094(3) Uani 1 1 d . . . . .
H77A H 0.326898 0.405358 0.251299 0.141 Uiso 1 1 calc R . . . .
H77B H 0.291944 0.341040 0.237670 0.141 Uiso 1 1 calc R . . . .
H77C H 0.289061 0.405241 0.262460 0.141 Uiso 1 1 calc R . . . .
C78 C 0.29983(18) 0.2621(4) 0.29169(14) 0.0644(16) Uani 1 1 d . . . . .
H78A H 0.285773 0.228178 0.273674 0.097 Uiso 1 1 calc R . . . .
H78B H 0.314163 0.229334 0.310018 0.097 Uiso 1 1 calc R . . . .
H78C H 0.280147 0.295408 0.296344 0.097 Uiso 1 1 calc R . . . .
C79 C 0.3610(2) 0.2618(4) 0.27498(16) 0.080(2) Uani 1 1 d . . . . .
H79A H 0.380402 0.295300 0.270029 0.120 Uiso 1 1 calc R . . . .
H79B H 0.375476 0.227473 0.292746 0.120 Uiso 1 1 calc R . . . .
H79C H 0.346158 0.229523 0.256650 0.120 Uiso 1 1 calc R . . . .
C80 C 0.42495(14) 0.4449(2) 0.40105(11) 0.0363(10) Uani 1 1 d . . . . .
C81 C 0.45191(18) 0.4620(3) 0.43622(13) 0.0531(13) Uani 1 1 d . . . . .
C82 C 0.4313(3) 0.4317(5) 0.45918(15) 0.097(3) Uani 1 1 d . . . . .
H82A H 0.429395 0.374116 0.458110 0.145 Uiso 1 1 calc R . . . .
H82B H 0.447409 0.447895 0.480679 0.145 Uiso 1 1 calc R . . . .
H82C H 0.404137 0.454336 0.453107 0.145 Uiso 1 1 calc R . . . .
C83 C 0.4949(2) 0.4251(5) 0.44441(17) 0.093(3) Uani 1 1 d . . . . .
H83A H 0.492708 0.367535 0.443225 0.140 Uiso 1 1 calc R . . . .
H83B H 0.506831 0.444015 0.429413 0.140 Uiso 1 1 calc R . . . .
H83C H 0.512096 0.440765 0.465720 0.140 Uiso 1 1 calc R . . . .
C84 C 0.4549(2) 0.5538(3) 0.43799(15) 0.0747(19) Uani 1 1 d . . . . .
H84A H 0.427795 0.576213 0.432830 0.112 Uiso 1 1 calc R . . . .
H84B H 0.471936 0.569767 0.459288 0.112 Uiso 1 1 calc R . . . .
H84C H 0.466672 0.573017 0.422981 0.112 Uiso 1 1 calc R . . . .
C85 C 0.28973(15) 0.4429(3) 0.39659(14) 0.0488(12) Uani 1 1 d D . . . .
C86 C 0.2732(2) 0.3714(3) 0.41029(17) 0.104(2) Uani 1 1 d D U . . .
C93 C 0.26604(17) 0.5781(4) 0.32750(13) 0.0620(15) Uani 1 1 d D . . . .
C94 C 0.2298(3) 0.5951(6) 0.29577(18) 0.190(5) Uani 1 1 d D U . . .
C101 C 0.23871(15) 0.7252(3) 0.40493(13) 0.0460(12) Uani 1 1 d . . . . .
C102 C 0.19425(18) 0.7277(4) 0.40442(18) 0.0687(18) Uani 1 1 d . . . . .
C103 C 0.16747(19) 0.7662(5) 0.3726(2) 0.097(3) Uani 1 1 d . . . . .
H10A H 0.177682 0.819138 0.371061 0.145 Uiso 1 1 calc R . . . .
H10B H 0.168400 0.733791 0.355120 0.145 Uiso 1 1 calc R . . . .
H10C H 0.139539 0.769965 0.371697 0.145 Uiso 1 1 calc R . . . .
C104 C 0.1946(3) 0.7817(5) 0.4327(2) 0.117(3) Uani 1 1 d . . . . .
H10D H 0.211407 0.757285 0.452547 0.176 Uiso 1 1 calc R . . . .
H10E H 0.205604 0.833572 0.430727 0.176 Uiso 1 1 calc R . . . .
H10F H 0.166969 0.787774 0.432251 0.176 Uiso 1 1 calc R . . . .
C105 C 0.1785(2) 0.6431(4) 0.4074(2) 0.096(3) Uani 1 1 d . . . . .
H10G H 0.195598 0.619681 0.427475 0.144 Uiso 1 1 calc R . . . .
H10H H 0.150641 0.646330 0.406663 0.144 Uiso 1 1 calc R . . . .
H10I H 0.179503 0.610156 0.390085 0.144 Uiso 1 1 calc R . . . .
C106 C 0.34320(14) 0.6897(3) 0.45955(10) 0.0406(11) Uani 1 1 d D . . . .
C107 C 0.36240(13) 0.6730(3) 0.49574(9) 0.0676(12) Uani 1 1 d D U . . .
C3 C 0.3209(8) 1.1118(6) 0.4602(7) 0.086(2) Uani 0.202(7) 1 d D U P A 1
H3A H 0.306110 1.124565 0.438095 0.129 Uiso 0.202(7) 1 calc R . P A 1
H3B H 0.312880 1.148352 0.473565 0.129 Uiso 0.202(7) 1 calc R . P A 1
H3C H 0.349946 1.116564 0.464854 0.129 Uiso 0.202(7) 1 calc R . P A 1
C5 C 0.3342(7) 1.0049(16) 0.5021(2) 0.086(2) Uani 0.202(7) 1 d D U P A 1
H5A H 0.363318 1.010150 0.506858 0.128 Uiso 0.202(7) 1 calc R . P A 1
H5B H 0.326055 1.041061 0.515511 0.128 Uiso 0.202(7) 1 calc R . P A 1
H5C H 0.328072 0.950628 0.506205 0.128 Uiso 0.202(7) 1 calc R . P A 1
C7 C 0.2644(2) 1.0174(16) 0.4592(6) 0.086(2) Uani 0.202(7) 1 d D U P A 1
H7A H 0.249846 1.030421 0.437109 0.129 Uiso 0.202(7) 1 calc R . P A 1
H7B H 0.258207 0.963108 0.463261 0.129 Uiso 0.202(7) 1 calc R . P A 1
H7C H 0.256189 1.053541 0.472567 0.129 Uiso 0.202(7) 1 calc R . P A 1
C17 C 0.4640(3) 1.2272(7) 0.4094(4) 0.073(2) Uani 0.378(9) 1 d D U P B 1
H17A H 0.470594 1.231336 0.432127 0.109 Uiso 0.378(9) 1 calc GR . P B 1
H17B H 0.462507 1.280093 0.400421 0.109 Uiso 0.378(9) 1 calc GR . P B 1
H17C H 0.485066 1.196761 0.405315 0.109 Uiso 0.378(9) 1 calc GR . P B 1
C19 C 0.3895(4) 1.2256(8) 0.4042(4) 0.0765(18) Uani 0.378(9) 1 d D U P B 1
H19A H 0.387972 1.281662 0.398720 0.115 Uiso 0.378(9) 1 calc R . P B 1
H19B H 0.363221 1.200751 0.393317 0.115 Uiso 0.378(9) 1 calc R . P B 1
H19C H 0.396765 1.219997 0.426944 0.115 Uiso 0.378(9) 1 calc R . P B 1
C21 C 0.4093(5) 1.1864(8) 0.35727(16) 0.0766(19) Uani 0.378(9) 1 d D U P B 1
H21A H 0.430018 1.160577 0.351158 0.115 Uiso 0.378(9) 1 calc R . P B 1
H21B H 0.383579 1.158418 0.347736 0.115 Uiso 0.378(9) 1 calc R . P B 1
H21C H 0.406096 1.241161 0.349994 0.115 Uiso 0.378(9) 1 calc R . P B 1
C30 C 0.6308(2) 0.9728(5) 0.4111(2) 0.100(2) Uani 0.795(7) 1 d D U P C 1
H30A H 0.631152 0.931427 0.396246 0.151 Uiso 0.795(7) 1 calc R . P C 1
H30B H 0.653891 1.008077 0.414697 0.151 Uiso 0.795(7) 1 calc R . P C 1
H30C H 0.632565 0.948631 0.431096 0.151 Uiso 0.795(7) 1 calc R . P C 1
C32 C 0.5896(3) 1.0871(5) 0.4208(2) 0.099(2) Uani 0.795(7) 1 d D U P C 1
H32A H 0.592432 1.063602 0.441071 0.148 Uiso 0.795(7) 1 calc R . P C 1
H32B H 0.611729 1.124245 0.423582 0.148 Uiso 0.795(7) 1 calc R . P C 1
H32C H 0.563738 1.115121 0.412292 0.148 Uiso 0.795(7) 1 calc R . P C 1
C34 C 0.5863(3) 1.0567(5) 0.36487(18) 0.102(2) Uani 0.795(7) 1 d D U P C 1
H34A H 0.587125 1.014314 0.350530 0.153 Uiso 0.795(7) 1 calc R . P C 1
H34B H 0.560448 1.084571 0.356170 0.153 Uiso 0.795(7) 1 calc R . P C 1
H34C H 0.608439 1.093695 0.367459 0.153 Uiso 0.795(7) 1 calc R . P C 1
C37 C 0.4111(3) 1.0361(6) 0.2867(3) 0.108(2) Uani 0.656(8) 1 d D U P D 1
H37A H 0.389622 1.017460 0.293643 0.162 Uiso 0.656(8) 1 calc R . P D 1
H37B H 0.425432 1.080003 0.300016 0.162 Uiso 0.656(8) 1 calc R . P D 1
H37C H 0.399295 1.053998 0.264813 0.162 Uiso 0.656(8) 1 calc R . P D 1
C39 C 0.4182(3) 0.9000(6) 0.2667(2) 0.110(2) Uani 0.656(8) 1 d D U P D 1
H39A H 0.436862 0.856471 0.267973 0.166 Uiso 0.656(8) 1 calc R . P D 1
H39B H 0.396146 0.881300 0.272987 0.166 Uiso 0.656(8) 1 calc R . P D 1
H39C H 0.407144 0.919717 0.245072 0.166 Uiso 0.656(8) 1 calc R . P D 1
C41 C 0.4752(3) 0.9979(7) 0.2779(3) 0.106(2) Uani 0.656(8) 1 d D U P D 1
H41A H 0.494331 0.955073 0.279394 0.160 Uiso 0.656(8) 1 calc R . P D 1
H41B H 0.463326 1.015861 0.256098 0.160 Uiso 0.656(8) 1 calc R . P D 1
H41C H 0.489464 1.041866 0.291302 0.160 Uiso 0.656(8) 1 calc R . P D 1
C45 C 0.5619(3) 0.7443(6) 0.2723(2) 0.100(2) Uani 0.689(6) 1 d D U P E 1
H45A H 0.541827 0.702380 0.264031 0.149 Uiso 0.689(6) 1 calc R . P E 1
H45B H 0.548057 0.794463 0.271916 0.149 Uiso 0.689(6) 1 calc R . P E 1
H45C H 0.578529 0.748490 0.259312 0.149 Uiso 0.689(6) 1 calc R . P E 1
C47 C 0.6112(3) 0.6457(5) 0.3066(2) 0.095(2) Uani 0.689(6) 1 d D U P E 1
H47A H 0.591349 0.603503 0.298488 0.142 Uiso 0.689(6) 1 calc R . P E 1
H47B H 0.627374 0.650849 0.293251 0.142 Uiso 0.689(6) 1 calc R . P E 1
H47C H 0.628987 0.633048 0.328111 0.142 Uiso 0.689(6) 1 calc R . P E 1
C49 C 0.6206(3) 0.7908(5) 0.3194(2) 0.095(2) Uani 0.689(6) 1 d D U P E 1
H49A H 0.606729 0.840732 0.319382 0.143 Uiso 0.689(6) 1 calc R . P E 1
H49B H 0.638375 0.778028 0.340877 0.143 Uiso 0.689(6) 1 calc R . P E 1
H49C H 0.636762 0.795830 0.306017 0.143 Uiso 0.689(6) 1 calc R . P E 1
C54 C 0.6101(4) 0.5620(6) 0.4304(3) 0.096(2) Uani 0.514(7) 1 d D U P F 1
H54A H 0.619713 0.561101 0.412814 0.144 Uiso 0.514(7) 1 calc R . P F 1
H54B H 0.632027 0.546348 0.449728 0.144 Uiso 0.514(7) 1 calc R . P F 1
H54C H 0.587463 0.525177 0.426178 0.144 Uiso 0.514(7) 1 calc R . P F 1
C56 C 0.5804(4) 0.6485(9) 0.4623(2) 0.094(2) Uani 0.514(7) 1 d D U P F 1
H56A H 0.557749 0.611683 0.458089 0.141 Uiso 0.514(7) 1 calc R . P F 1
H56B H 0.602327 0.632721 0.481648 0.141 Uiso 0.514(7) 1 calc R . P F 1
H56C H 0.571415 0.701834 0.464817 0.141 Uiso 0.514(7) 1 calc R . P F 1
C58 C 0.6318(3) 0.7056(7) 0.4410(3) 0.096(2) Uani 0.514(7) 1 d D U P F 1
H58A H 0.641356 0.704571 0.423334 0.144 Uiso 0.514(7) 1 calc R . P F 1
H58B H 0.622868 0.759001 0.443432 0.144 Uiso 0.514(7) 1 calc R . P F 1
H58C H 0.653780 0.689887 0.460263 0.144 Uiso 0.514(7) 1 calc R . P F 1
C61 C 0.5439(6) 0.3034(10) 0.3639(4) 0.078(2) Uani 0.305(13) 1 d D U P G 1
H61A H 0.561780 0.261726 0.361667 0.116 Uiso 0.305(13) 1 calc R . P G 1
H61B H 0.557107 0.331063 0.383881 0.116 Uiso 0.305(13) 1 calc R . P G 1
H61C H 0.518584 0.280024 0.363675 0.116 Uiso 0.305(13) 1 calc R . P G 1
C63 C 0.5753(3) 0.3997(11) 0.3353(5) 0.075(2) Uani 0.305(13) 1 d D U P G 1
H63A H 0.569124 0.436928 0.317743 0.113 Uiso 0.305(13) 1 calc R . P G 1
H63B H 0.589360 0.427268 0.355063 0.113 Uiso 0.305(13) 1 calc R . P G 1
H63C H 0.592472 0.357344 0.332513 0.113 Uiso 0.305(13) 1 calc R . P G 1
C65 C 0.5110(5) 0.3218(12) 0.3038(3) 0.084(2) Uani 0.305(13) 1 d D U P G 1
H65A H 0.505513 0.359953 0.286644 0.126 Uiso 0.305(13) 1 calc R . P G 1
H65B H 0.527135 0.278241 0.300519 0.126 Uiso 0.305(13) 1 calc R . P G 1
H65C H 0.485357 0.301190 0.304177 0.126 Uiso 0.305(13) 1 calc R . P G 1
C69 C 0.3672(2) 0.6418(5) 0.2437(2) 0.0983(19) Uani 0.795(7) 1 d D U P H 1
H69A H 0.350866 0.607874 0.251849 0.147 Uiso 0.795(7) 1 calc R . P H 1
H69B H 0.373893 0.690569 0.255986 0.147 Uiso 0.795(7) 1 calc R . P H 1
H69C H 0.351819 0.654435 0.221636 0.147 Uiso 0.795(7) 1 calc R . P H 1
C71 C 0.3957(3) 0.5209(5) 0.2261(2) 0.0955(19) Uani 0.795(7) 1 d D U P H 1
H71A H 0.379443 0.486658 0.234212 0.143 Uiso 0.795(7) 1 calc R . P H 1
H71B H 0.380190 0.534475 0.204208 0.143 Uiso 0.795(7) 1 calc R . P H 1
H71C H 0.420459 0.493243 0.227380 0.143 Uiso 0.795(7) 1 calc R . P H 1
C73 C 0.4328(3) 0.6520(5) 0.2332(2) 0.0915(18) Uani 0.795(7) 1 d D U P H 1
H73A H 0.417695 0.663469 0.211017 0.137 Uiso 0.795(7) 1 calc R . P H 1
H73B H 0.438842 0.701415 0.245153 0.137 Uiso 0.795(7) 1 calc R . P H 1
H73C H 0.458053 0.625142 0.235346 0.137 Uiso 0.795(7) 1 calc R . P H 1
C87 C 0.2865(6) 0.2894(6) 0.4013(5) 0.109(3) Uani 0.331(8) 1 d D U P I 1
H87A H 0.278914 0.286233 0.378439 0.164 Uiso 0.331(8) 1 calc R . P I 1
H87B H 0.315840 0.283700 0.411408 0.164 Uiso 0.331(8) 1 calc R . P I 1
H87C H 0.273093 0.247050 0.408410 0.164 Uiso 0.331(8) 1 calc R . P I 1
C89 C 0.2263(3) 0.3828(11) 0.3934(5) 0.109(3) Uani 0.331(8) 1 d D U P I 1
H89A H 0.219245 0.378827 0.370585 0.163 Uiso 0.331(8) 1 calc R . P I 1
H89B H 0.212044 0.341845 0.400384 0.163 Uiso 0.331(8) 1 calc R . P I 1
H89C H 0.218512 0.434826 0.398586 0.163 Uiso 0.331(8) 1 calc R . P I 1
C91 C 0.2851(6) 0.3776(11) 0.4469(2) 0.109(2) Uani 0.331(8) 1 d D U P I 1
H91A H 0.276639 0.428990 0.452212 0.164 Uiso 0.331(8) 1 calc R . P I 1
H91B H 0.271681 0.335582 0.454161 0.164 Uiso 0.331(8) 1 calc R . P I 1
H91C H 0.314428 0.372232 0.457158 0.164 Uiso 0.331(8) 1 calc R . P I 1
C95 C 0.1997(6) 0.5402(14) 0.3048(6) 0.193(5) Uani 0.359(9) 1 d D U P J 1
H95A H 0.208826 0.485361 0.305983 0.289 Uiso 0.359(9) 1 calc R . P J 1
H95B H 0.199015 0.556355 0.325185 0.289 Uiso 0.359(9) 1 calc R . P J 1
H95C H 0.172576 0.544758 0.288728 0.289 Uiso 0.359(9) 1 calc R . P J 1
C97 C 0.2319(8) 0.5684(15) 0.2633(3) 0.192(5) Uani 0.359(9) 1 d D U P J 1
H97A H 0.240873 0.513420 0.264767 0.288 Uiso 0.359(9) 1 calc R . P J 1
H97B H 0.205087 0.573150 0.246829 0.288 Uiso 0.359(9) 1 calc R . P J 1
H97C H 0.251028 0.602006 0.258083 0.288 Uiso 0.359(9) 1 calc R . P J 1
C99 C 0.2153(8) 0.6837(9) 0.2938(5) 0.192(5) Uani 0.359(9) 1 d D U P J 1
H99A H 0.214087 0.699694 0.314013 0.288 Uiso 0.359(9) 1 calc R . P J 1
H99B H 0.234415 0.717537 0.288625 0.288 Uiso 0.359(9) 1 calc R . P J 1
H99C H 0.188474 0.688682 0.277371 0.288 Uiso 0.359(9) 1 calc R . P J 1
C108 C 0.3356(4) 0.6132(7) 0.5057(3) 0.0719(18) Uani 0.537(19) 1 d D U P K 1
H10J H 0.347795 0.603156 0.528345 0.108 Uiso 0.537(19) 1 calc R . P K 1
H10K H 0.308493 0.635397 0.500798 0.108 Uiso 0.537(19) 1 calc R . P K 1
H10L H 0.333593 0.563594 0.494242 0.108 Uiso 0.537(19) 1 calc R . P K 1
C110 C 0.3663(5) 0.7525(5) 0.5142(3) 0.0717(19) Uani 0.537(19) 1 d D U P K 1
H11D H 0.378276 0.742262 0.536820 0.107 Uiso 0.537(19) 1 calc R . P K 1
H11E H 0.383551 0.789046 0.508103 0.107 Uiso 0.537(19) 1 calc R . P K 1
H11F H 0.339465 0.775932 0.509195 0.107 Uiso 0.537(19) 1 calc R . P K 1
C112 C 0.4054(3) 0.6370(9) 0.5022(3) 0.0743(18) Uani 0.537(19) 1 d D U P K 1
H11G H 0.418435 0.625710 0.524659 0.112 Uiso 0.537(19) 1 calc R . P K 1
H11H H 0.402699 0.588135 0.490175 0.112 Uiso 0.537(19) 1 calc R . P K 1
H11I H 0.421793 0.674791 0.495764 0.112 Uiso 0.537(19) 1 calc R . P K 1
C4 C 0.3410(2) 1.0929(4) 0.4833(2) 0.0855(18) Uani 0.798(7) 1 d D U P A 2
H4A H 0.366561 1.069937 0.497075 0.128 Uiso 0.798(7) 1 calc R . P A 2
H4B H 0.345839 1.125647 0.467284 0.128 Uiso 0.798(7) 1 calc R . P A 2
H4C H 0.329571 1.125530 0.495720 0.128 Uiso 0.798(7) 1 calc R . P A 2
C6 C 0.3033(3) 0.9729(5) 0.49232(18) 0.0859(17) Uani 0.798(7) 1 d D U P A 2
H6A H 0.284328 0.930659 0.481989 0.129 Uiso 0.798(7) 1 calc R . P A 2
H6B H 0.328915 0.949829 0.505992 0.129 Uiso 0.798(7) 1 calc R . P A 2
H6C H 0.291948 1.005148 0.504920 0.129 Uiso 0.798(7) 1 calc R . P A 2
C8 C 0.2700(2) 1.0616(5) 0.44484(19) 0.0914(19) Uani 0.798(7) 1 d D U P A 2
H8A H 0.251138 1.019042 0.434649 0.137 Uiso 0.798(7) 1 calc R . P A 2
H8B H 0.258411 1.094162 0.457233 0.137 Uiso 0.798(7) 1 calc R . P A 2
H8C H 0.274679 1.094280 0.428797 0.137 Uiso 0.798(7) 1 calc R . P A 2
C16 C 0.4609(2) 1.2228(5) 0.3909(3) 0.0742(17) Uani 0.622(9) 1 d D U P B 2
H16A H 0.483446 1.218776 0.411092 0.111 Uiso 0.622(9) 1 calc R . P B 2
H16B H 0.467768 1.195065 0.374717 0.111 Uiso 0.622(9) 1 calc R . P B 2
H16C H 0.455574 1.278413 0.385122 0.111 Uiso 0.622(9) 1 calc R . P B 2
C18 C 0.4117(3) 1.2267(5) 0.4206(2) 0.0717(18) Uani 0.622(9) 1 d D U P B 2
H18A H 0.387521 1.202465 0.422305 0.108 Uiso 0.622(9) 1 calc R . P B 2
H18B H 0.434325 1.221311 0.440618 0.108 Uiso 0.622(9) 1 calc R . P B 2
H18C H 0.406525 1.282764 0.415465 0.108 Uiso 0.622(9) 1 calc R . P B 2
C20 C 0.3857(3) 1.1902(5) 0.36205(19) 0.0813(19) Uani 0.622(9) 1 d D U P B 2
H20A H 0.361874 1.166016 0.364386 0.122 Uiso 0.622(9) 1 calc R . P B 2
H20B H 0.380059 1.245643 0.356108 0.122 Uiso 0.622(9) 1 calc R . P B 2
H20C H 0.392253 1.162295 0.345703 0.122 Uiso 0.622(9) 1 calc R . P B 2
C29 C 0.6175(6) 1.0028(16) 0.3776(5) 0.098(2) Uani 0.205(7) 1 d D U P C 2
H29A H 0.601344 1.009416 0.355223 0.146 Uiso 0.205(7) 1 calc R . P C 2
H29B H 0.640431 1.039286 0.383572 0.146 Uiso 0.205(7) 1 calc R . P C 2
H29C H 0.627438 0.948521 0.381491 0.146 Uiso 0.205(7) 1 calc R . P C 2
C31 C 0.6158(7) 1.0108(16) 0.4332(2) 0.099(2) Uani 0.205(7) 1 d D U P C 2
H31A H 0.598643 1.022279 0.445314 0.148 Uiso 0.205(7) 1 calc R . P C 2
H31B H 0.625765 0.956492 0.437319 0.148 Uiso 0.205(7) 1 calc R . P C 2
H31C H 0.638758 1.047256 0.439400 0.148 Uiso 0.205(7) 1 calc R . P C 2
C33 C 0.5730(7) 1.1058(7) 0.3905(7) 0.099(2) Uani 0.205(7) 1 d D U P C 2
H33A H 0.556315 1.116175 0.403142 0.149 Uiso 0.205(7) 1 calc R . P C 2
H33B H 0.595059 1.144186 0.395861 0.149 Uiso 0.205(7) 1 calc R . P C 2
H33C H 0.556345 1.110464 0.368159 0.149 Uiso 0.205(7) 1 calc R . P C 2
C38 C 0.3955(3) 0.9845(13) 0.2810(4) 0.108(2) Uani 0.344(8) 1 d D U P D 2
H38A H 0.391657 1.010754 0.298805 0.162 Uiso 0.344(8) 1 calc R . P D 2
H38B H 0.385534 1.018567 0.262431 0.162 Uiso 0.344(8) 1 calc R . P D 2
H38C H 0.380572 0.934615 0.276617 0.162 Uiso 0.344(8) 1 calc R . P D 2
C40 C 0.4469(6) 0.9261(11) 0.2606(3) 0.108(2) Uani 0.344(8) 1 d D U P D 2
H40A H 0.432918 0.956135 0.241403 0.163 Uiso 0.344(8) 1 calc R . P D 2
H40B H 0.475757 0.923099 0.264031 0.163 Uiso 0.344(8) 1 calc R . P D 2
H40C H 0.435665 0.872711 0.258420 0.163 Uiso 0.344(8) 1 calc R . P D 2
C42 C 0.4641(6) 1.0479(7) 0.2948(4) 0.107(2) Uani 0.344(8) 1 d D U P D 2
H42A H 0.460759 1.074786 0.312729 0.160 Uiso 0.344(8) 1 calc R . P D 2
H42B H 0.492885 1.038482 0.299322 0.160 Uiso 0.344(8) 1 calc R . P D 2
H42C H 0.453113 1.081010 0.276042 0.160 Uiso 0.344(8) 1 calc R . P D 2
C46 C 0.5805(6) 0.6676(9) 0.2783(3) 0.096(2) Uani 0.311(6) 1 d D U P E 2
H46A H 0.600540 0.675896 0.268512 0.144 Uiso 0.311(6) 1 calc R . P E 2
H46B H 0.582015 0.613003 0.285709 0.144 Uiso 0.311(6) 1 calc R . P E 2
H46C H 0.553416 0.677916 0.262956 0.144 Uiso 0.311(6) 1 calc R . P E 2
C48 C 0.6297(3) 0.7011(12) 0.3324(3) 0.096(2) Uani 0.311(6) 1 d D U P E 2
H48A H 0.635435 0.736820 0.350349 0.145 Uiso 0.311(6) 1 calc R . P E 2
H48B H 0.628023 0.646861 0.339181 0.145 Uiso 0.311(6) 1 calc R . P E 2
H48C H 0.651441 0.704906 0.323972 0.145 Uiso 0.311(6) 1 calc R . P E 2
C50 C 0.5927(6) 0.8095(6) 0.2956(4) 0.095(2) Uani 0.311(6) 1 d D U P E 2
H50A H 0.598148 0.845855 0.313300 0.143 Uiso 0.311(6) 1 calc R . P E 2
H50B H 0.614808 0.812122 0.287559 0.143 Uiso 0.311(6) 1 calc R . P E 2
H50C H 0.567333 0.824428 0.278837 0.143 Uiso 0.311(6) 1 calc R . P E 2
C53 C 0.6298(3) 0.6070(8) 0.4256(3) 0.095(2) Uani 0.486(7) 1 d D U P F 2
H53A H 0.640024 0.644168 0.413848 0.142 Uiso 0.486(7) 1 calc R . P F 2
H53B H 0.651901 0.591269 0.444905 0.142 Uiso 0.486(7) 1 calc R . P F 2
H53C H 0.618994 0.560220 0.412725 0.142 Uiso 0.486(7) 1 calc R . P F 2
C55 C 0.5794(4) 0.5880(8) 0.4531(3) 0.095(2) Uani 0.486(7) 1 d D U P F 2
H55A H 0.557990 0.613352 0.458539 0.143 Uiso 0.486(7) 1 calc R . P F 2
H55B H 0.568522 0.541252 0.440223 0.143 Uiso 0.486(7) 1 calc R . P F 2
H55C H 0.601430 0.572301 0.472402 0.143 Uiso 0.486(7) 1 calc R . P F 2
C57 C 0.6130(4) 0.7215(6) 0.4549(3) 0.096(2) Uani 0.486(7) 1 d D U P F 2
H57A H 0.591639 0.746735 0.460401 0.144 Uiso 0.486(7) 1 calc R . P F 2
H57B H 0.635104 0.705764 0.474199 0.144 Uiso 0.486(7) 1 calc R . P F 2
H57C H 0.623257 0.758728 0.443161 0.144 Uiso 0.486(7) 1 calc R . P F 2
C62 C 0.5526(3) 0.3430(6) 0.37210(17) 0.0782(19) Uani 0.695(13) 1 d D U P G 2
H62A H 0.530499 0.329752 0.379282 0.117 Uiso 0.695(13) 1 calc R . P G 2
H62B H 0.570935 0.297849 0.375568 0.117 Uiso 0.695(13) 1 calc R . P G 2
H62C H 0.567432 0.388547 0.383886 0.117 Uiso 0.695(13) 1 calc R . P G 2
C64 C 0.5699(2) 0.3848(6) 0.3240(2) 0.0766(19) Uani 0.695(13) 1 d D U P G 2
H64A H 0.586626 0.338070 0.325284 0.115 Uiso 0.695(13) 1 calc R . P G 2
H64B H 0.558414 0.402919 0.302213 0.115 Uiso 0.695(13) 1 calc R . P G 2
H64C H 0.586557 0.426765 0.337207 0.115 Uiso 0.695(13) 1 calc R . P G 2
C66 C 0.5100(3) 0.2910(5) 0.3171(3) 0.087(2) Uani 0.695(13) 1 d D U P G 2
H66A H 0.488237 0.278361 0.324772 0.131 Uiso 0.695(13) 1 calc R . P G 2
H66B H 0.498364 0.304261 0.294721 0.131 Uiso 0.695(13) 1 calc R . P G 2
H66C H 0.527892 0.245380 0.320085 0.131 Uiso 0.695(13) 1 calc R . P G 2
C70 C 0.3624(3) 0.5711(15) 0.2283(6) 0.095(2) Uani 0.205(7) 1 d D U P H 2
H70A H 0.353567 0.589329 0.206464 0.143 Uiso 0.205(7) 1 calc R . P H 2
H70B H 0.360851 0.513425 0.228647 0.143 Uiso 0.205(7) 1 calc R . P H 2
H70C H 0.344857 0.593686 0.238459 0.143 Uiso 0.205(7) 1 calc R . P H 2
C72 C 0.4353(6) 0.5534(14) 0.2325(6) 0.093(2) Uani 0.205(7) 1 d D U P H 2
H72A H 0.425405 0.560518 0.209627 0.140 Uiso 0.205(7) 1 calc R . P H 2
H72B H 0.462714 0.574740 0.241753 0.140 Uiso 0.205(7) 1 calc R . P H 2
H72C H 0.435617 0.497127 0.237381 0.140 Uiso 0.205(7) 1 calc R . P H 2
C74 C 0.4103(8) 0.6884(5) 0.2416(7) 0.094(2) Uani 0.205(7) 1 d D U P H 2
H74A H 0.396383 0.701779 0.219380 0.141 Uiso 0.205(7) 1 calc R . P H 2
H74B H 0.397819 0.717120 0.254358 0.141 Uiso 0.205(7) 1 calc R . P H 2
H74C H 0.438814 0.703232 0.248065 0.141 Uiso 0.205(7) 1 calc R . P H 2
C88 C 0.2600(4) 0.3023(5) 0.3857(2) 0.111(2) Uani 0.669(8) 1 d D U P I 2
H88A H 0.282904 0.286342 0.379998 0.167 Uiso 0.669(8) 1 calc R . P I 2
H88B H 0.250920 0.257331 0.394967 0.167 Uiso 0.669(8) 1 calc R . P I 2
H88C H 0.237796 0.320112 0.366905 0.167 Uiso 0.669(8) 1 calc R . P I 2
C90 C 0.2368(3) 0.3980(6) 0.4198(3) 0.107(2) Uani 0.669(8) 1 d D U P I 2
H90A H 0.226863 0.352757 0.428294 0.161 Uiso 0.669(8) 1 calc R . P I 2
H90B H 0.245731 0.439397 0.435826 0.161 Uiso 0.669(8) 1 calc R . P I 2
H90C H 0.215002 0.418372 0.401287 0.161 Uiso 0.669(8) 1 calc R . P I 2
C92 C 0.3096(3) 0.3445(6) 0.4402(3) 0.112(2) Uani 0.669(8) 1 d D U P I 2
H92A H 0.332130 0.328053 0.434064 0.168 Uiso 0.669(8) 1 calc R . P I 2
H92B H 0.318204 0.388434 0.455117 0.168 Uiso 0.669(8) 1 calc R . P I 2
H92C H 0.301191 0.300139 0.450212 0.168 Uiso 0.669(8) 1 calc R . P I 2
C96 C 0.2114(4) 0.5157(9) 0.2784(4) 0.192(5) Uani 0.641(9) 1 d D U P J 2
H96A H 0.232855 0.484464 0.275245 0.289 Uiso 0.641(9) 1 calc R . P J 2
H96B H 0.199463 0.485640 0.291188 0.289 Uiso 0.641(9) 1 calc R . P J 2
H96C H 0.190556 0.527691 0.257975 0.289 Uiso 0.641(9) 1 calc R . P J 2
C98 C 0.2498(4) 0.6430(10) 0.2755(3) 0.194(5) Uani 0.641(9) 1 d D U P J 2
H98A H 0.271022 0.611010 0.272397 0.291 Uiso 0.641(9) 1 calc R . P J 2
H98B H 0.229222 0.655868 0.255063 0.291 Uiso 0.641(9) 1 calc R . P J 2
H98C H 0.261581 0.691778 0.286512 0.291 Uiso 0.641(9) 1 calc R . P J 2
C100 C 0.1955(4) 0.6460(9) 0.3010(3) 0.191(5) Uani 0.641(9) 1 d D U P J 2
H10M H 0.173679 0.655016 0.280737 0.287 Uiso 0.641(9) 1 calc R . P J 2
H10N H 0.184817 0.617726 0.315039 0.287 Uiso 0.641(9) 1 calc R . P J 2
H10O H 0.206672 0.696703 0.310405 0.287 Uiso 0.641(9) 1 calc R . P J 2
C109 C 0.3244(3) 0.6439(10) 0.5026(3) 0.0714(18) Uani 0.463(19) 1 d D U P K 2
H10P H 0.332371 0.631148 0.524974 0.107 Uiso 0.463(19) 1 calc R . P K 2
H10Q H 0.303972 0.685613 0.497123 0.107 Uiso 0.463(19) 1 calc R . P K 2
H10R H 0.313307 0.596819 0.490036 0.107 Uiso 0.463(19) 1 calc R . P K 2
C111 C 0.3808(5) 0.7482(6) 0.5158(3) 0.072(2) Uani 0.463(19) 1 d D U P K 2
H11J H 0.392242 0.733737 0.538125 0.108 Uiso 0.463(19) 1 calc R . P K 2
H11K H 0.402100 0.769971 0.509329 0.108 Uiso 0.463(19) 1 calc R . P K 2
H11L H 0.359577 0.787692 0.512656 0.108 Uiso 0.463(19) 1 calc R . P K 2
C113 C 0.3948(4) 0.6055(8) 0.5033(3) 0.074(2) Uani 0.463(19) 1 d D U P K 2
H11M H 0.406115 0.596633 0.526007 0.111 Uiso 0.463(19) 1 calc R . P K 2
H11N H 0.381981 0.556975 0.492668 0.111 Uiso 0.463(19) 1 calc R . P K 2
H11O H 0.416360 0.620910 0.495837 0.111 Uiso 0.463(19) 1 calc R . P K 2

loop_
_atom_site_aniso_label
_atom_site_aniso_U_11
_atom_site_aniso_U_22
_atom_site_aniso_U_33
_atom_site_aniso_U_23
_atom_site_aniso_U_13
_atom_site_aniso_U_12
Cr1 0.0353(4) 0.0305(4) 0.0439(4) 0.0010(3) 0.0152(3) 0.0046(3)
Cr2 0.0369(4) 0.0271(4) 0.0379(4) 0.0002(3) 0.0116(3) 0.0025(3)
Cr3 0.0460(4) 0.0255(4) 0.0449(4) -0.0005(3) 0.0207(4) -0.0050(3)
Cr4 0.0399(4) 0.0296(4) 0.0523(5) -0.0036(3) 0.0224(4) -0.0075(3)
Cr5 0.0309(4) 0.0305(4) 0.0554(5) -0.0063(3) 0.0171(3) -0.0043(3)
Cr6 0.0293(4) 0.0264(3) 0.0383(4) -0.0029(3) 0.0130(3) -0.0013(3)
Cr7 0.0280(4) 0.0318(4) 0.0394(4) -0.0055(3) 0.0114(3) -0.0011(3)
Cr8 0.0306(4) 0.0318(4) 0.0440(4) -0.0014(3) 0.0154(3) 0.0026(3)
F1 0.0347(13) 0.0276(12) 0.0409(14) 0.0040(10) 0.0123(11) 0.0042(10)
F2 0.0394(14) 0.0308(12) 0.0356(13) -0.0024(11) 0.0117(11) -0.0020(11)
F3 0.0407(14) 0.0278(12) 0.0400(14) 0.0014(10) 0.0175(12) -0.0024(10)
F4 0.0333(13) 0.0311(13) 0.0425(14) -0.0014(11) 0.0110(11) -0.0023(10)
F5 0.0367(14) 0.0279(12) 0.0434(14) -0.0058(11) 0.0151(11) -0.0057(10)
F6 0.0334(13) 0.0268(12) 0.0440(14) 0.0016(10) 0.0143(11) 0.0019(10)
F7 0.0277(12) 0.0337(13) 0.0418(14) -0.0054(11) 0.0115(11) 0.0018(10)
F8 0.0389(14) 0.0330(13) 0.0384(14) -0.0006(11) 0.0154(11) 0.0017(11)
O1 0.052(2) 0.0421(19) 0.071(2) -0.0115(18) 0.0307(19) 0.0059(17)
O2 0.055(2) 0.0455(19) 0.057(2) -0.0143(17) 0.0278(18) 0.0001(16)
O3 0.0429(19) 0.044(2) 0.053(2) 0.0095(17) 0.0046(16) 0.0049(16)
O4 0.0408(19) 0.0400(18) 0.048(2) 0.0147(16) 0.0037(16) 0.0048(15)
O5 0.057(2) 0.0270(16) 0.070(2) -0.0025(16) 0.025(2) 0.0002(15)
O6 0.083(3) 0.0281(18) 0.094(3) -0.0007(18) 0.053(3) -0.0071(18)
O7 0.0419(19) 0.0515(19) 0.0330(17) -0.0019(15) 0.0079(14) -0.0025(15)
O8 0.0405(19) 0.059(2) 0.0400(19) -0.0134(16) 0.0082(16) -0.0073(16)
O9 0.062(2) 0.0403(19) 0.093(3) -0.019(2) 0.043(2) -0.0221(18)
O10 0.056(2) 0.047(2) 0.126(4) -0.031(2) 0.050(3) -0.0246(18)
O11 0.072(3) 0.053(2) 0.051(2) 0.0215(18) 0.031(2) 0.0191(19)
O12 0.098(3) 0.042(2) 0.047(2) 0.0122(17) 0.038(2) 0.010(2)
O13 0.079(3) 0.045(2) 0.108(3) -0.016(2) 0.068(3) -0.0186(19)
O14 0.049(2) 0.047(2) 0.099(3) -0.017(2) 0.046(2) -0.0122(17)
O15 0.047(2) 0.047(2) 0.059(2) -0.0103(18) -0.0021(17) 0.0061(17)
O16 0.047(2) 0.0371(19) 0.071(3) 0.0115(18) -0.0072(18) -0.0085(16)
O17 0.041(2) 0.039(2) 0.120(4) -0.016(2) 0.038(2) -0.0015(16)
O18 0.0374(18) 0.0361(17) 0.065(2) -0.0117(16) 0.0231(17) -0.0014(14)
O19 0.053(2) 0.052(2) 0.0438(19) -0.0112(16) 0.0233(17) -0.0186(17)
O20 0.0412(18) 0.053(2) 0.0361(17) 0.0005(15) 0.0137(15) -0.0096(15)
O21 0.0350(17) 0.0333(16) 0.054(2) -0.0118(15) 0.0156(15) -0.0051(13)
O22 0.0410(18) 0.0400(18) 0.059(2) -0.0167(16) 0.0205(17) -0.0121(14)
O23 0.0346(17) 0.0330(16) 0.0427(18) 0.0070(14) 0.0093(14) 0.0035(13)
O24 0.0392(18) 0.0350(17) 0.0429(18) 0.0060(14) 0.0135(15) 0.0039(13)
O25 0.048(2) 0.045(2) 0.073(2) -0.0140(18) 0.0340(19) -0.0152(16)
O26 0.060(2) 0.0378(19) 0.073(3) 0.0036(18) 0.040(2) -0.0004(16)
O27 0.0383(19) 0.070(2) 0.044(2) -0.0080(18) 0.0014(16) 0.0142(17)
O28 0.0290(17) 0.052(2) 0.054(2) -0.0112(17) 0.0054(15) 0.0053(14)
O29 0.0423(19) 0.0427(19) 0.072(2) 0.0000(17) 0.0344(18) 0.0029(15)
O30 0.0378(19) 0.044(2) 0.080(3) -0.0021(18) 0.0271(19) 0.0041(15)
O31 0.055(2) 0.0411(18) 0.0408(19) 0.0011(15) 0.0185(16) 0.0131(16)
O32 0.057(2) 0.0391(18) 0.0410(19) 0.0002(15) 0.0235(16) 0.0019(16)
C1 0.051(3) 0.037(3) 0.048(3) 0.000(2) 0.018(2) 0.008(2)
C2 0.081(3) 0.083(3) 0.097(3) -0.037(3) 0.049(3) 0.004(2)
C9 0.049(3) 0.042(3) 0.042(3) 0.005(2) 0.012(2) 0.006(2)
C10 0.102(4) 0.101(4) 0.076(3) 0.037(3) -0.013(3) 0.004(3)
C11 0.118(5) 0.113(4) 0.099(4) 0.029(4) -0.015(4) 0.034(4)
C12 0.105(4) 0.114(4) 0.087(4) 0.045(4) -0.027(3) -0.011(4)
C13 0.112(4) 0.109(4) 0.072(4) 0.040(3) -0.008(3) -0.010(4)
C14 0.053(3) 0.031(2) 0.042(3) -0.001(2) 0.012(2) 0.000(2)
C15 0.096(3) 0.0273(19) 0.084(3) 0.010(2) 0.026(3) 0.008(2)
C22 0.046(3) 0.029(2) 0.039(3) -0.0082(19) 0.011(2) -0.006(2)
C23 0.093(3) 0.076(3) 0.058(3) 0.010(2) -0.003(2) 0.012(3)
C24 0.089(4) 0.097(4) 0.075(3) 0.008(3) -0.009(3) 0.015(3)
C25 0.105(4) 0.088(4) 0.049(3) 0.012(3) 0.000(3) 0.007(3)
C26 0.114(4) 0.069(3) 0.079(4) 0.017(3) -0.003(3) 0.017(3)
C27 0.048(3) 0.039(3) 0.050(3) -0.004(2) 0.016(2) -0.012(2)
C28 0.078(3) 0.087(3) 0.124(4) -0.035(3) 0.046(3) -0.052(3)
C35 0.051(3) 0.045(3) 0.042(3) 0.006(2) 0.012(2) -0.009(2)
C36 0.110(5) 0.134(5) 0.063(3) 0.038(3) 0.024(3) 0.013(4)
C43 0.039(3) 0.048(3) 0.045(3) -0.003(2) 0.017(2) -0.007(2)
C44 0.086(4) 0.108(4) 0.113(4) -0.013(3) 0.074(3) -0.019(3)
C51 0.035(3) 0.055(3) 0.041(3) 0.004(2) 0.012(2) 0.000(2)
C52 0.060(3) 0.116(4) 0.070(3) 0.016(3) -0.004(2) 0.003(3)
C59 0.038(3) 0.038(3) 0.059(3) -0.004(2) 0.018(2) 0.001(2)
C60 0.064(3) 0.048(2) 0.127(4) -0.004(2) 0.048(3) 0.014(2)
C67 0.045(3) 0.044(3) 0.041(3) -0.004(2) 0.016(2) 0.000(2)
C68 0.102(4) 0.110(4) 0.056(3) 0.016(3) 0.026(3) -0.013(3)
C75 0.036(2) 0.032(2) 0.033(2) 0.0028(19) 0.0098(19) 0.0026(19)
C76 0.048(3) 0.040(3) 0.039(3) -0.007(2) 0.007(2) -0.009(2)
C77 0.114(6) 0.074(5) 0.057(4) 0.013(3) -0.013(4) -0.025(4)
C78 0.059(4) 0.061(4) 0.062(4) -0.013(3) 0.008(3) -0.026(3)
C79 0.081(5) 0.089(5) 0.072(4) -0.048(4) 0.031(4) -0.013(4)
C80 0.043(3) 0.0158(19) 0.046(3) 0.0045(18) 0.011(2) 0.0022(18)
C81 0.061(3) 0.043(3) 0.042(3) -0.002(2) 0.002(2) 0.003(2)
C82 0.151(8) 0.093(5) 0.038(3) -0.009(3) 0.023(4) -0.034(5)
C83 0.082(5) 0.089(5) 0.064(4) -0.023(4) -0.028(4) 0.025(4)
C84 0.090(5) 0.051(3) 0.064(4) -0.023(3) 0.004(3) -0.010(3)
C85 0.038(3) 0.041(3) 0.071(4) -0.006(3) 0.024(3) 0.000(2)
C86 0.122(5) 0.063(3) 0.169(6) 0.015(3) 0.102(5) -0.015(3)
C93 0.050(3) 0.073(4) 0.051(3) -0.009(3) 0.004(3) 0.019(3)
C94 0.145(8) 0.307(13) 0.079(5) -0.006(6) -0.008(4) 0.131(8)
C101 0.037(3) 0.048(3) 0.057(3) 0.003(2) 0.022(2) 0.010(2)
C102 0.045(3) 0.059(4) 0.116(5) 0.000(4) 0.045(4) 0.007(3)
C103 0.035(3) 0.096(5) 0.148(7) 0.027(5) 0.019(4) 0.015(3)
C104 0.102(6) 0.120(7) 0.173(9) -0.035(6) 0.102(7) 0.002(5)
C105 0.054(4) 0.077(5) 0.177(8) 0.017(5) 0.064(5) 0.000(3)
C106 0.035(2) 0.044(3) 0.043(3) 0.002(2) 0.015(2) 0.003(2)
C107 0.082(3) 0.074(3) 0.047(2) 0.009(2) 0.023(2) 0.016(2)
C3 0.084(4) 0.084(4) 0.101(4) -0.038(3) 0.047(3) 0.005(3)
C5 0.085(4) 0.087(4) 0.098(4) -0.037(3) 0.048(3) 0.001(3)
C7 0.083(3) 0.087(4) 0.100(4) -0.036(3) 0.048(3) 0.004(3)
C17 0.100(4) 0.028(3) 0.085(4) 0.012(4) 0.027(4) 0.003(3)
C19 0.098(4) 0.034(3) 0.090(4) 0.010(3) 0.024(3) 0.012(3)
C21 0.101(4) 0.033(3) 0.087(4) 0.011(3) 0.023(3) 0.009(3)
C30 0.079(3) 0.094(4) 0.130(5) -0.038(4) 0.041(4) -0.047(3)
C32 0.083(3) 0.088(4) 0.128(4) -0.041(3) 0.041(4) -0.051(3)
C34 0.088(4) 0.094(4) 0.129(4) -0.026(3) 0.045(4) -0.054(3)
C37 0.112(5) 0.135(6) 0.066(4) 0.038(4) 0.020(4) 0.018(4)
C39 0.115(5) 0.138(6) 0.067(4) 0.034(4) 0.019(4) 0.013(4)
C41 0.112(5) 0.138(6) 0.065(4) 0.041(4) 0.026(3) 0.012(4)
C45 0.094(4) 0.117(4) 0.115(4) -0.009(4) 0.071(4) -0.019(4)
C47 0.087(4) 0.111(4) 0.116(4) -0.017(4) 0.074(4) -0.014(3)
C49 0.087(4) 0.110(4) 0.119(4) -0.015(4) 0.073(4) -0.022(3)
C54 0.066(4) 0.120(5) 0.075(4) 0.017(4) -0.007(3) 0.007(3)
C56 0.068(4) 0.121(5) 0.070(4) 0.017(4) -0.003(3) 0.004(3)
C58 0.063(4) 0.122(5) 0.077(4) 0.016(4) -0.007(3) 0.000(3)
C61 0.066(4) 0.047(4) 0.130(5) 0.003(4) 0.048(4) 0.014(4)
C63 0.065(4) 0.053(4) 0.123(5) -0.006(4) 0.053(4) 0.016(3)
C65 0.073(4) 0.049(4) 0.134(5) -0.008(4) 0.043(4) 0.013(3)
C69 0.105(4) 0.116(4) 0.065(3) 0.017(3) 0.021(3) -0.006(3)
C71 0.110(4) 0.113(4) 0.057(3) 0.011(3) 0.023(3) -0.015(3)
C73 0.105(4) 0.111(4) 0.057(3) 0.019(3) 0.027(3) -0.015(3)
C87 0.127(5) 0.064(3) 0.173(6) 0.015(4) 0.097(5) -0.013(4)
C89 0.124(5) 0.067(4) 0.173(6) 0.014(4) 0.099(5) -0.017(4)
C91 0.128(5) 0.067(4) 0.170(6) 0.018(4) 0.099(5) -0.015(4)
C95 0.147(8) 0.309(13) 0.081(5) -0.006(6) -0.010(5) 0.128(8)
C97 0.148(8) 0.308(13) 0.078(5) -0.006(6) -0.010(5) 0.129(8)
C99 0.146(8) 0.307(13) 0.080(5) -0.003(6) -0.009(5) 0.133(8)
C108 0.087(4) 0.075(4) 0.053(3) 0.016(3) 0.024(3) 0.016(3)
C110 0.081(4) 0.079(3) 0.051(3) 0.004(3) 0.018(3) 0.014(3)
C112 0.083(4) 0.080(4) 0.056(3) 0.010(3) 0.020(3) 0.019(3)
C4 0.085(3) 0.085(3) 0.098(4) -0.041(3) 0.048(3) 0.000(3)
C6 0.085(3) 0.090(4) 0.096(4) -0.035(3) 0.049(3) -0.001(3)
C8 0.087(3) 0.089(4) 0.105(4) -0.036(3) 0.043(3) 0.012(3)
C16 0.101(4) 0.031(3) 0.087(4) 0.012(3) 0.030(3) 0.004(3)
C18 0.093(4) 0.029(3) 0.086(4) 0.009(3) 0.024(3) 0.014(3)
C20 0.104(4) 0.037(3) 0.090(4) 0.011(3) 0.018(3) 0.011(3)
C29 0.080(4) 0.092(4) 0.128(5) -0.033(4) 0.046(4) -0.051(3)
C31 0.081(4) 0.091(4) 0.127(5) -0.038(4) 0.042(4) -0.050(3)
C33 0.084(4) 0.089(4) 0.128(5) -0.033(4) 0.043(4) -0.052(3)
C38 0.112(5) 0.136(6) 0.066(4) 0.037(4) 0.019(4) 0.015(4)
C40 0.114(5) 0.138(6) 0.065(4) 0.036(4) 0.024(4) 0.014(4)
C42 0.113(5) 0.136(6) 0.064(4) 0.040(4) 0.024(4) 0.013(4)
C46 0.091(4) 0.112(4) 0.115(4) -0.015(4) 0.072(4) -0.018(4)
C48 0.088(4) 0.112(4) 0.118(4) -0.014(4) 0.072(4) -0.017(4)
C50 0.090(4) 0.111(4) 0.115(5) -0.012(4) 0.073(4) -0.020(4)
C53 0.061(4) 0.122(5) 0.076(4) 0.015(4) -0.005(3) 0.006(3)
C55 0.068(4) 0.120(5) 0.072(4) 0.020(4) -0.005(3) 0.002(3)
C57 0.067(4) 0.120(5) 0.074(4) 0.013(4) -0.007(3) 0.002(3)
C62 0.067(3) 0.047(4) 0.129(5) 0.008(3) 0.046(3) 0.015(3)
C64 0.068(3) 0.056(3) 0.122(5) -0.005(3) 0.054(3) 0.017(3)
C66 0.076(4) 0.049(3) 0.137(5) -0.010(3) 0.039(4) 0.013(3)
C70 0.105(4) 0.113(4) 0.060(3) 0.015(3) 0.022(3) -0.012(4)
C72 0.106(4) 0.112(4) 0.057(3) 0.014(3) 0.025(3) -0.013(4)
C74 0.105(4) 0.112(4) 0.060(3) 0.018(3) 0.024(3) -0.011(4)
C88 0.127(5) 0.065(3) 0.175(6) 0.012(4) 0.095(5) -0.017(4)
C90 0.124(5) 0.068(3) 0.171(6) 0.016(4) 0.104(5) -0.015(3)
C92 0.130(5) 0.067(3) 0.172(6) 0.020(4) 0.095(5) -0.013(4)
C96 0.147(8) 0.309(13) 0.079(5) -0.008(6) -0.011(5) 0.127(8)
C98 0.149(8) 0.310(13) 0.081(5) 0.000(6) -0.011(5) 0.129(8)
C100 0.144(8) 0.307(13) 0.081(5) -0.004(6) -0.011(5) 0.133(8)
C109 0.086(4) 0.077(4) 0.052(3) 0.015(3) 0.025(3) 0.014(3)
C111 0.081(4) 0.079(3) 0.051(3) 0.005(3) 0.018(3) 0.014(3)
C113 0.085(4) 0.077(4) 0.054(3) 0.012(3) 0.019(3) 0.019(3)

loop_
_atom_type_symbol
_atom_type_description
_atom_type_scat_dispersion_real
_atom_type_scat_dispersion_imag
_atom_type_scat_source
C C 0.0033 0.0016 'International Tables Vol C Tables 4.2.6.8 and 6.1.1.4'
H H 0.0000 0.0000 'International Tables Vol C Tables 4.2.6.8 and 6.1.1.4'
Cr Cr 0.3209 0.6236 'International Tables Vol C Tables 4.2.6.8 and 6.1.1.4'
F F 0.0171 0.0103 'International Tables Vol C Tables 4.2.6.8 and 6.1.1.4'
O O 0.0106 0.0060 'International Tables Vol C Tables 4.2.6.8 and 6.1.1.4'

loop_
_geom_angle_atom_site_label_1
_geom_angle_atom_site_label_2
_geom_angle_atom_site_label_3
_geom_angle
F1 Cr1 F8 89.99(10)
F1 Cr1 O1 93.05(13)
F1 Cr1 O3 91.38(13)
F1 Cr1 O30 179.58(15)
F1 Cr1 O32 89.17(13)
F8 Cr1 O1 176.96(13)
F8 Cr1 O3 90.09(13)
F8 Cr1 O30 90.00(13)
F8 Cr1 O32 92.52(12)
O1 Cr1 O32 87.71(15)
O3 Cr1 O1 89.66(16)
O3 Cr1 O32 177.34(15)
O30 Cr1 O1 86.96(15)
O30 Cr1 O3 88.20(16)
O30 Cr1 O32 91.25(15)
F1 Cr2 F2 90.02(10)
F1 Cr2 O2 91.65(13)
F1 Cr2 O4 91.25(12)
F1 Cr2 O5 177.39(13)
F1 Cr2 O7 87.52(12)
F2 Cr2 O2 177.84(14)
F2 Cr2 O4 90.47(13)
F2 Cr2 O5 91.76(13)
F2 Cr2 O7 90.24(12)
O4 Cr2 O2 90.86(15)
O5 Cr2 O2 86.61(15)
O5 Cr2 O4 86.83(15)
O5 Cr2 O7 94.37(15)
O7 Cr2 O2 88.47(15)
O7 Cr2 O4 178.59(14)
F2 Cr3 F3 92.03(10)
F2 Cr3 O6 90.39(14)
F2 Cr3 O8 90.40(13)
F2 Cr3 O9 175.73(13)
F2 Cr3 O11 90.22(14)
F3 Cr3 O6 176.67(14)
F3 Cr3 O8 87.48(13)
F3 Cr3 O9 92.09(13)
F3 Cr3 O11 90.39(13)
O6 Cr3 O8 94.80(17)
O6 Cr3 O9 85.53(16)
O6 Cr3 O11 87.31(17)
O8 Cr3 O11 177.80(15)
O9 Cr3 O8 88.67(16)
O9 Cr3 O11 90.86(18)
F3 Cr4 O10 92.89(14)
F3 Cr4 O12 90.77(13)
F3 Cr4 O13 178.20(13)
F3 Cr4 O15 90.60(14)
F4 Cr4 F3 90.58(11)
F4 Cr4 O10 176.49(14)
F4 Cr4 O12 89.97(14)
F4 Cr4 O13 90.95(13)
F4 Cr4 O15 92.18(13)
O10 Cr4 O12 90.54(19)
O10 Cr4 O13 85.59(16)
O10 Cr4 O15 87.23(18)
O12 Cr4 O15 177.44(17)
O13 Cr4 O12 88.28(18)
O13 Cr4 O15 90.28(18)
F4 Cr5 O14 91.84(13)
F4 Cr5 O16 91.92(13)
F4 Cr5 O17 178.44(14)
F4 Cr5 O19 89.26(13)
F5 Cr5 F4 89.15(10)
F5 Cr5 O14 178.47(14)
F5 Cr5 O16 90.65(14)
F5 Cr5 O17 92.03(13)
F5 Cr5 O19 90.69(12)
O14 Cr5 O16 90.48(17)
O14 Cr5 O17 87.00(15)
O14 Cr5 O19 88.16(16)
O17 Cr5 O16 87.05(17)
O19 Cr5 O16 178.22(16)
O19 Cr5 O17 91.74(17)
F5 Cr6 F6 90.69(10)
F5 Cr6 O18 92.77(12)
F5 Cr6 O20 90.27(12)
F5 Cr6 O21 177.40(13)
F5 Cr6 O23 85.16(12)
F6 Cr6 O18 175.90(12)
F6 Cr6 O20 90.00(12)
F6 Cr6 O21 89.88(12)
F6 Cr6 O23 90.05(12)
O18 Cr6 O20 92.18(15)
O18 Cr6 O21 86.76(13)
O18 Cr6 O23 88.04(14)
O21 Cr6 O20 87.20(14)
O21 Cr6 O23 97.38(14)
O23 Cr6 O20 175.42(14)
F6 Cr7 O22 90.46(12)
F6 Cr7 O24 90.69(12)
F6 Cr7 O25 176.46(13)
F6 Cr7 O27 90.56(14)
F7 Cr7 F6 89.35(10)
F7 Cr7 O22 177.79(14)
F7 Cr7 O24 85.16(12)
F7 Cr7 O25 93.49(12)
F7 Cr7 O27 90.28(13)
O22 Cr7 O24 97.05(14)
O22 Cr7 O27 87.52(15)
O24 Cr7 O27 175.26(14)
O25 Cr7 O22 86.79(14)
O25 Cr7 O24 87.44(15)
O25 Cr7 O27 91.55(17)
F7 Cr8 F8 89.16(10)
F7 Cr8 O26 91.67(12)
F7 Cr8 O28 91.39(12)
F7 Cr8 O29 177.83(13)
F7 Cr8 O31 90.48(12)
F8 Cr8 O26 178.28(13)
F8 Cr8 O28 89.40(13)
F8 Cr8 O29 92.33(12)
F8 Cr8 O31 91.05(13)
O28 Cr8 O26 92.08(16)
O28 Cr8 O29 87.05(15)
O28 Cr8 O31 178.08(14)
O29 Cr8 O26 86.88(14)
O29 Cr8 O31 91.07(15)
O31 Cr8 O26 87.43(15)
Cr1 F1 Cr2 124.22(12)
Cr3 F2 Cr2 124.46(13)
Cr4 F3 Cr3 124.46(12)
Cr4 F4 Cr5 124.58(13)
Cr5 F5 Cr6 125.03(13)
Cr6 F6 Cr7 124.70(12)
Cr8 F7 Cr7 123.93(12)
Cr1 F8 Cr8 123.36(13)
C1 O1 Cr1 135.0(3)
C1 O2 Cr2 131.2(3)
C9 O3 Cr1 130.5(3)
C9 O4 Cr2 136.0(3)
C14 O5 Cr2 133.4(3)
C14 O6 Cr3 134.3(3)
C22 O7 Cr2 132.5(3)
C22 O8 Cr3 133.5(3)
C27 O9 Cr3 136.0(3)
C27 O10 Cr4 133.7(3)
C35 O11 Cr3 133.8(3)
C35 O12 Cr4 134.6(3)
C43 O13 Cr4 134.5(3)
C43 O14 Cr5 135.1(3)
C51 O15 Cr4 135.3(3)
C51 O16 Cr5 133.3(3)
C59 O17 Cr5 133.4(3)
C59 O18 Cr6 134.8(3)
C67 O19 Cr5 134.8(3)
C67 O20 Cr6 132.7(3)
C75 O21 Cr6 134.6(3)
C75 O22 Cr7 133.2(3)
C80 O23 Cr6 131.1(3)
C80 O24 Cr7 130.7(3)
C85 O25 Cr7 133.8(3)
C85 O26 Cr8 130.4(3)
C93 O27 Cr7 129.0(4)
C93 O28 Cr8 134.2(3)
C101 O29 Cr8 133.0(3)
C101 O30 Cr1 129.2(3)
C106 O31 Cr8 128.5(3)
C106 O32 Cr1 134.8(3)
O1 C1 C2 115.8(4)
O2 C1 O1 126.0(4)
O2 C1 C2 118.3(4)
C1 C2 C6 108.4(5)
C3 C2 C1 105.4(10)
C5 C2 C1 108.4(10)
C5 C2 C3 109.7(3)
C5 C2 C7 109.7(3)
C7 C2 C1 113.8(10)
C7 C2 C3 109.7(3)
C4 C2 C1 112.0(5)
C4 C2 C6 109.6(3)
C4 C2 C8 109.9(3)
C8 C2 C1 107.3(5)
C8 C2 C6 109.6(3)
O3 C9 C10 117.0(5)
O4 C9 O3 125.9(5)
O4 C9 C10 117.1(5)
C9 C10 C11 105.4(7)
C12 C10 C9 113.2(7)
C12 C10 C11 114.5(8)
C12 C10 C13 109.2(8)
C13 C10 C9 109.6(7)
C13 C10 C11 104.7(8)
O5 C14 O6 125.8(4)
O5 C14 C15 117.4(4)
O6 C14 C15 116.8(4)
C14 C15 C17 109.0(6)
C14 C15 C21 102.2(6)
C14 C15 C18 109.3(5)
C17 C15 C21 109.7(3)
C19 C15 C14 115.1(6)
C19 C15 C17 110.2(3)
C19 C15 C21 110.2(3)
C16 C15 C14 111.9(5)
C16 C15 C18 110.1(3)
C16 C15 C20 110.6(3)
C20 C15 C14 105.0(5)
C20 C15 C18 110.0(3)
O7 C22 C23 117.0(5)
O8 C22 O7 126.1(5)
O8 C22 C23 116.9(5)
C22 C23 C24 111.3(6)
C25 C23 C22 111.2(6)
C25 C23 C24 109.4(6)
C26 C23 C22 103.5(5)
C26 C23 C24 109.5(7)
C26 C23 C25 111.9(7)
O9 C27 O10 125.9(4)
O9 C27 C28 117.1(4)
O10 C27 C28 116.9(5)
C30 C28 C27 108.9(5)
C32 C28 C27 110.9(5)
C32 C28 C30 110.4(3)
C32 C28 C34 110.5(3)
C34 C28 C27 105.4(5)
C34 C28 C30 110.5(3)
C29 C28 C27 113.6(10)
C29 C28 C31 110.5(3)
C29 C28 C33 110.5(3)
C31 C28 C27 104.7(10)
C31 C28 C33 110.4(3)
C33 C28 C27 106.9(10)
O11 C35 C36 118.1(5)
O12 C35 O11 126.2(4)
O12 C35 C36 115.7(5)
C35 C36 C39 107.7(6)
C35 C36 C38 110.5(8)
C35 C36 C42 98.7(8)
C37 C36 C35 113.5(6)
C37 C36 C39 108.6(3)
C37 C36 C41 109.1(3)
C41 C36 C35 109.5(6)
C41 C36 C39 108.3(3)
C38 C36 C42 108.5(4)
C40 C36 C35 120.6(8)
C40 C36 C38 108.9(4)
C40 C36 C42 108.7(4)
O13 C43 C44 117.1(4)
O14 C43 O13 125.4(4)
O14 C43 C44 117.4(4)
C43 C44 C45 105.0(5)
C43 C44 C48 101.4(8)
C43 C44 C50 112.5(8)
C47 C44 C43 112.5(5)
C47 C44 C45 108.7(3)
C49 C44 C43 112.2(5)
C49 C44 C45 109.1(3)
C49 C44 C47 109.3(3)
C46 C44 C43 115.8(8)
C46 C44 C48 108.9(3)
C46 C44 C50 109.0(3)
C50 C44 C48 108.8(3)
O15 C51 C52 117.0(5)
O16 C51 O15 125.3(4)
O16 C51 C52 117.7(5)
C51 C52 C54 108.5(6)
C51 C52 C57 110.6(6)
C56 C52 C51 109.8(6)
C56 C52 C54 109.4(3)
C56 C52 C58 109.7(3)
C58 C52 C51 110.1(6)
C58 C52 C54 109.3(3)
C53 C52 C51 108.6(6)
C53 C52 C55 109.7(3)
C53 C52 C57 109.4(3)
C55 C52 C51 109.2(6)
C55 C52 C57 109.4(3)
O17 C59 O18 126.3(4)
O17 C59 C60 117.2(4)
O18 C59 C60 116.4(4)
C59 C60 C63 105.6(8)
C59 C60 C65 101.2(8)
C59 C60 C62 102.8(5)
C59 C60 C66 111.4(5)
C61 C60 C59 118.6(8)
C61 C60 C63 110.3(3)
C61 C60 C65 110.5(3)
C65 C60 C63 110.1(3)
C64 C60 C59 112.4(5)
C64 C60 C62 110.1(3)
C64 C60 C66 110.3(3)
C66 C60 C62 109.5(3)
O19 C67 C68 118.1(4)
O20 C67 O19 126.0(4)
O20 C67 C68 115.8(4)
C67 C68 C69 106.9(5)
C67 C68 C71 110.2(5)
C67 C68 C70 121.0(11)
C67 C68 C72 98.6(10)
C67 C68 C74 109.1(11)
C71 C68 C69 108.9(3)
C73 C68 C67 112.3(5)
C73 C68 C69 109.3(3)
C73 C68 C71 109.1(3)
C70 C68 C72 109.1(4)
C70 C68 C74 109.1(4)
C74 C68 C72 109.0(4)
O21 C75 O22 124.9(4)
O21 C75 C76 118.3(4)
O22 C75 C76 116.8(4)
C75 C76 C77 105.2(4)
C75 C76 C79 110.6(4)
C77 C76 C79 111.0(5)
C78 C76 C75 111.0(4)
C78 C76 C77 109.5(5)
C78 C76 C79 109.5(5)
O23 C80 C81 118.0(4)
O24 C80 O23 124.5(4)
O24 C80 C81 117.4(4)
C82 C81 C80 111.3(5)
C83 C81 C80 110.7(5)
C83 C81 C82 111.2(6)
C84 C81 C80 104.0(4)
C84 C81 C82 109.3(5)
C84 C81 C83 110.2(5)
O25 C85 C86 117.0(4)
O26 C85 O25 126.6(4)
O26 C85 C86 116.4(4)
C85 C86 C89 101.0(8)
C85 C86 C88 110.5(6)
C85 C86 C92 105.1(6)
C87 C86 C85 112.8(8)
C87 C86 C89 110.2(3)
C91 C86 C85 112.0(8)
C91 C86 C87 110.3(3)
C91 C86 C89 110.2(3)
C88 C86 C92 110.0(3)
C90 C86 C85 110.6(5)
C90 C86 C88 110.3(3)
C90 C86 C92 110.1(3)
O27 C93 O28 127.9(5)
O27 C93 C94 114.8(5)
O28 C93 C94 117.3(5)
C93 C94 C95 93.3(11)
C93 C94 C96 110.9(8)
C93 C94 C98 103.9(8)
C97 C94 C93 120.6(10)
C97 C94 C95 110.0(4)
C99 C94 C93 111.6(11)
C99 C94 C95 109.9(4)
C99 C94 C97 110.1(4)
C96 C94 C98 109.6(4)
C100 C94 C93 112.3(8)
C100 C94 C96 109.9(4)
C100 C94 C98 110.0(4)
O29 C101 C102 117.5(5)
O30 C101 O29 126.7(4)
O30 C101 C102 115.8(4)
C101 C102 C104 107.0(5)
C103 C102 C101 107.2(5)
C103 C102 C104 109.8(6)
C103 C102 C105 110.4(6)
C105 C102 C101 111.3(5)
C105 C102 C104 111.0(6)
O31 C106 O32 126.1(4)
O31 C106 C107 116.5(4)
O32 C106 C107 117.4(4)
C106 C107 C108 110.1(6)
C106 C107 C110 109.3(6)
C106 C107 C112 106.9(6)
C106 C107 C109 100.9(6)
C106 C107 C111 113.6(7)
C106 C107 C113 111.6(6)
C108 C107 C110 110.2(3)
C108 C107 C112 110.2(3)
C110 C107 C112 110.0(3)
C111 C107 C109 110.2(3)
C111 C107 C113 110.3(3)
C113 C107 C109 109.9(3)

loop_
_geom_bond_atom_site_label_1
_geom_bond_atom_site_label_2
_geom_bond_distance
Cr1 F1 1.909(2)
Cr1 F8 1.915(2)
Cr1 O1 1.962(3)
Cr1 O3 1.959(3)
Cr1 O30 1.952(3)
Cr1 O32 1.970(3)
Cr2 F1 1.915(2)
Cr2 F2 1.926(2)
Cr2 O2 1.970(3)
Cr2 O4 1.969(3)
Cr2 O5 1.956(3)
Cr2 O7 1.957(3)
Cr3 F2 1.921(2)
Cr3 F3 1.922(2)
Cr3 O6 1.950(3)
Cr3 O8 1.955(3)
Cr3 O9 1.952(4)
Cr3 O11 1.958(4)
Cr4 F3 1.911(2)
Cr4 F4 1.910(2)
Cr4 O10 1.952(4)
Cr4 O12 1.963(4)
Cr4 O13 1.962(4)
Cr4 O15 1.964(4)
Cr5 F4 1.911(2)
Cr5 F5 1.909(2)
Cr5 O14 1.959(3)
Cr5 O16 1.973(4)
Cr5 O17 1.961(3)
Cr5 O19 1.959(4)
Cr6 F5 1.918(2)
Cr6 F6 1.924(2)
Cr6 O18 1.945(3)
Cr6 O20 1.967(3)
Cr6 O21 1.960(3)
Cr6 O23 1.966(3)
Cr7 F6 1.927(2)
Cr7 F7 1.914(2)
Cr7 O22 1.960(3)
Cr7 O24 1.964(3)
Cr7 O25 1.958(3)
Cr7 O27 1.966(3)
Cr8 F7 1.904(2)
Cr8 F8 1.916(2)
Cr8 O26 1.969(3)
Cr8 O28 1.954(3)
Cr8 O29 1.959(3)
Cr8 O31 1.961(3)
O1 C1 1.253(6)
O2 C1 1.239(6)
O3 C9 1.261(6)
O4 C9 1.246(6)
O5 C14 1.237(6)
O6 C14 1.244(6)
O7 C22 1.248(6)
O8 C22 1.246(6)
O9 C27 1.225(6)
O10 C27 1.238(6)
O11 C35 1.247(6)
O12 C35 1.244(6)
O13 C43 1.238(6)
O14 C43 1.233(6)
O15 C51 1.251(6)
O16 C51 1.240(6)
O17 C59 1.246(6)
O18 C59 1.247(5)
O19 C67 1.262(6)
O20 C67 1.257(6)
O21 C75 1.254(5)
O22 C75 1.256(5)
O23 C80 1.262(5)
O24 C80 1.248(5)
O25 C85 1.251(6)
O26 C85 1.248(6)
O27 C93 1.246(6)
O28 C93 1.253(6)
O29 C101 1.255(6)
O30 C101 1.251(6)
O31 C106 1.249(6)
O32 C106 1.255(6)
C1 C2 1.530(4)
C2 C3 1.529(4)
C2 C5 1.529(4)
C2 C7 1.529(4)
C2 C4 1.529(4)
C2 C6 1.530(4)
C2 C8 1.529(4)
C9 C10 1.535(8)
C10 C11 1.541(13)
C10 C12 1.455(11)
C10 C13 1.522(12)
C14 C15 1.536(4)
C15 C17 1.536(4)
C15 C19 1.535(4)
C15 C21 1.537(4)
C15 C16 1.534(4)
C15 C18 1.537(4)
C15 C20 1.535(4)
C22 C23 1.534(8)
C23 C24 1.537(11)
C23 C25 1.529(10)
C23 C26 1.527(10)
C27 C28 1.529(4)
C28 C30 1.529(4)
C28 C32 1.528(4)
C28 C34 1.528(4)
C28 C29 1.528(4)
C28 C31 1.528(4)
C28 C33 1.529(4)
C35 C36 1.524(5)
C36 C37 1.523(5)
C36 C39 1.526(5)
C36 C41 1.524(5)
C36 C38 1.525(5)
C36 C40 1.523(5)
C36 C42 1.526(5)
C43 C44 1.517(4)
C44 C45 1.518(4)
C44 C47 1.517(4)
C44 C49 1.515(4)
C44 C46 1.516(4)
C44 C48 1.517(4)
C44 C50 1.517(4)
C51 C52 1.530(4)
C52 C54 1.530(4)
C52 C56 1.529(4)
C52 C58 1.529(4)
C52 C53 1.529(4)
C52 C55 1.529(4)
C52 C57 1.530(4)
C59 C60 1.541(4)
C60 C61 1.540(4)
C60 C63 1.542(4)
C60 C65 1.542(4)
C60 C62 1.544(4)
C60 C64 1.541(4)
C60 C66 1.543(4)
C67 C68 1.530(4)
C68 C69 1.531(4)
C68 C71 1.531(4)
C68 C73 1.530(4)
C68 C70 1.530(4)
C68 C72 1.531(4)
C68 C74 1.530(4)
C75 C76 1.522(6)
C76 C77 1.532(8)
C76 C78 1.521(7)
C76 C79 1.537(8)
C80 C81 1.539(7)
C81 C82 1.534(9)
C81 C83 1.533(9)
C81 C84 1.530(8)
C85 C86 1.541(4)
C86 C87 1.540(5)
C86 C89 1.541(5)
C86 C91 1.540(5)
C86 C88 1.541(5)
C86 C90 1.540(5)
C86 C92 1.541(5)
C93 C94 1.547(6)
C94 C95 1.547(6)
C94 C97 1.546(6)
C94 C99 1.547(6)
C94 C96 1.548(6)
C94 C98 1.548(6)
C94 C100 1.546(6)
C101 C102 1.540(7)
C102 C103 1.532(10)
C102 C104 1.546(10)
C102 C105 1.532(9)
C106 C107 1.537(4)
C107 C108 1.537(4)
C107 C110 1.538(4)
C107 C112 1.538(4)
C107 C109 1.538(4)
C107 C111 1.537(4)
C107 C113 1.538(4)
